data_7120083
loop_
_publ_author_name
'Wright, James S.'
'Metherell, Alexander J.'
'Cullen, William M.'
'Piper, Jerico R.'
'Dawson, Robert'
'Ward, Michael D.'

_publ_section_title
;
 Highly selective CO2vs. N2 adsorption in the cavity of a molecular
 coordination cage.
;
_journal_issue 31
_journal_name_full 'Chemical communications (Cambridge, England)'
_journal_page_first 4398
_journal_page_last 4401
_journal_paper_doi 10.1039/c7cc01959a
_journal_volume 53
_journal_year 2017
_chemical_formula_sum 'C180.5 H163 B8 Co4 F32 N36 O15.5 S'
_chemical_formula_weight 4046.72
_chemical_properties_physical ', Efflorescent'
_space_group_crystal_system monoclinic
_space_group_IT_number 15
_space_group_name_Hall '-C 2yc'
_space_group_name_H-M_alt 'C 1 2/c 1'
_symmetry_space_group_name_Hall '-C 2yc'
_symmetry_space_group_name_H-M 'C 1 2/c 1'
_atom_sites_solution_hydrogens geom
_audit_creation_method SHELXL-2014/7
_audit_update_record
;
2017-03-14 deposited with the CCDC.
2017-03-31 downloaded from the CCDC.
;
_cell_angle_alpha 90
_cell_angle_beta 106.279(7)
_cell_angle_gamma 90
_cell_formula_units_Z 8
_cell_length_a 27.523(4)
_cell_length_b 39.478(5)
_cell_length_c 42.338(7)
_cell_measurement_reflns_used 9910
_cell_measurement_temperature 100(2)
_cell_measurement_theta_max 17.23
_cell_measurement_theta_min 2.30
_cell_volume 44158(11)
_computing_cell_refinement 'Bruker SAINT'
_computing_data_collection 'Bruker APEX2'
_computing_data_reduction 'Bruker SAINT'
_computing_molecular_graphics 'Bruker SHELXTL'
_computing_publication_material 'Bruker SHELXTL'
_computing_structure_refinement 'SHELXL-2014/7 (Sheldrick 2014)'
_computing_structure_solution 'SHELXS-97 (Sheldrick 2008)'
_diffrn_ambient_temperature 100(2)
_diffrn_measured_fraction_theta_full 0.956
_diffrn_measured_fraction_theta_max 0.956
_diffrn_measurement_device_type 'Bruker APEX-II CCD'
_diffrn_measurement_method '\f and \w scans'
_diffrn_radiation_type MoK\a
_diffrn_radiation_wavelength 0.71073
_diffrn_reflns_av_R_equivalents 0.0520
_diffrn_reflns_av_unetI/netI 0.0590
_diffrn_reflns_Laue_measured_fraction_full 0.956
_diffrn_reflns_Laue_measured_fraction_max 0.956
_diffrn_reflns_limit_h_max 22
_diffrn_reflns_limit_h_min -22
_diffrn_reflns_limit_k_max 31
_diffrn_reflns_limit_k_min -32
_diffrn_reflns_limit_l_max 32
_diffrn_reflns_limit_l_min -35
_diffrn_reflns_number 57443
_diffrn_reflns_point_group_measured_fraction_full 0.956
_diffrn_reflns_point_group_measured_fraction_max 0.956
_diffrn_reflns_theta_full 17.283
_diffrn_reflns_theta_max 17.283
_diffrn_reflns_theta_min 0.927
_diffrn_source 'sealed tube'
_exptl_absorpt_coefficient_mu 0.392
_exptl_absorpt_correction_T_max 0.7441
_exptl_absorpt_correction_T_min 0.6351
_exptl_absorpt_correction_type multi-scan
_exptl_absorpt_process_details sadabs
_exptl_crystal_colour orange
_exptl_crystal_density_diffrn 1.217
_exptl_crystal_description block
_exptl_crystal_F_000 16592
_exptl_crystal_recrystallization_method 'Re-crystallisation from solvent: MeOH'
_exptl_crystal_size_max 0.310
_exptl_crystal_size_mid 0.220
_exptl_crystal_size_min 0.210
_refine_diff_density_max 1.180
_refine_diff_density_min -0.947
_refine_diff_density_rms 0.107
_refine_ls_extinction_method none
_refine_ls_goodness_of_fit_ref 2.121
_refine_ls_hydrogen_treatment constr
_refine_ls_matrix_type full
_refine_ls_number_parameters 1934
_refine_ls_number_reflns 12916
_refine_ls_number_restraints 2551
_refine_ls_restrained_S_all 1.988
_refine_ls_R_factor_all 0.1999
_refine_ls_R_factor_gt 0.1637
_refine_ls_shift/su_max 0.000
_refine_ls_shift/su_mean 0.000
_refine_ls_structure_factor_coef Fsqd
_refine_ls_weighting_details 'w=1/[\s^2^(Fo^2^)+(0.2000P)^2^] where P=(Fo^2^+2Fc^2^)/3'
_refine_ls_weighting_scheme calc
_refine_ls_wR_factor_gt 0.4755
_refine_ls_wR_factor_ref 0.5147
_reflns_Friedel_coverage 0.000
_reflns_number_gt 7973
_reflns_number_total 12916
_reflns_threshold_expression 'I > 2\s(I)'
_cod_data_source_file c7cc01959a2.cif
_cod_data_source_block c2ctry2_a_sqd
_cod_original_cell_volume 44159(12)
_cod_original_formula_sum 'C180.50 H163 B8 Co4 F32 N36 O15.50 S'
_cod_database_code 7120083
_shelx_shelxl_version_number 2014/7
_shelx_space_group_comment
;
The symmetry employed for this shelxl refinement is uniquely defined
by the following loop, which should always be used as a source of
symmetry information in preference to the above space-group names.
They are only intended as comments.
;
_shelx_estimated_absorpt_t_min 0.888
_shelx_estimated_absorpt_t_max 0.922

loop_
_space_group_symop_operation_xyz
'x, y, z'
'-x, y, -z+1/2'
'x+1/2, y+1/2, z'
'-x+1/2, y+1/2, -z+1/2'
'-x, -y, -z'
'x, -y, z-1/2'
'-x+1/2, -y+1/2, -z'
'x+1/2, -y+1/2, z-1/2'

loop_
_atom_site_label
_atom_site_type_symbol
_atom_site_fract_x
_atom_site_fract_y
_atom_site_fract_z
_atom_site_U_iso_or_equiv
_atom_site_adp_type
_atom_site_occupancy
_atom_site_site_symmetry_order
_atom_site_calc_flag
_atom_site_refinement_flags_posn
_atom_site_refinement_flags_adp
_atom_site_refinement_flags_occupancy
_atom_site_disorder_assembly
_atom_site_disorder_group
Co1 Co 0.59042(10) 0.75845(7) 1.04112(7) 0.0779(12) Uani 1 1 d . . . . .
Co2 Co 0.40292(11) 0.53854(7) 1.12429(9) 0.0968(13) Uani 1 1 d . . . . .
Co3 Co 0.31969(13) 0.75729(9) 0.78401(9) 0.1112(14) Uani 1 1 d . . . . .
Co4 Co 0.12335(12) 0.53561(8) 0.87153(8) 0.1026(13) Uani 1 1 d . . . . .
N11A N 0.6319(5) 0.8032(3) 1.0615(4) 0.103(4) Uani 1 1 d G U . . .
C12A C 0.6236(4) 0.8155(3) 1.0903(4) 0.100(4) Uani 1 1 d G U . . .
C13A C 0.6541(5) 0.8411(4) 1.1079(3) 0.115(5) Uani 1 1 d DG U . . .
H13A H 0.6485 0.8495 1.1275 0.138 Uiso 1 1 calc R U . . .
C14A C 0.6930(5) 0.8545(3) 1.0966(4) 0.139(5) Uani 1 1 d DG U . . .
C15A C 0.7013(5) 0.8421(4) 1.0678(4) 0.129(6) Uani 1 1 d DG U . . .
H15A H 0.7278 0.8512 1.0601 0.155 Uiso 1 1 calc R U . . .
C16A C 0.6708(5) 0.8165(4) 1.0503(3) 0.118(5) Uani 1 1 d G U . . .
H16A H 0.6765 0.8081 1.0306 0.142 Uiso 1 1 calc R U . . .
C17A C 0.7258(9) 0.8834(6) 1.1157(6) 0.180(7) Uani 1 1 d D U . . .
H17A H 0.7023 0.9030 1.1122 0.216 Uiso 1 1 calc R U . . .
H17B H 0.7317 0.8769 1.1390 0.216 Uiso 1 1 calc R U . . .
O18A O 0.7692(8) 0.8970(7) 1.1148(7) 0.258(10) Uani 1 1 d D U . . .
H18A H 0.7761 0.8910 1.0975 0.387 Uiso 1 1 calc R U . . .
N21A N 0.5193(4) 0.7644(3) 1.0933(3) 0.070(3) Uani 1 1 d G U . . .
N22A N 0.5587(5) 0.7748(3) 1.0799(3) 0.074(4) Uani 1 1 d G U . . .
C23A C 0.5859(4) 0.8013(3) 1.1000(4) 0.087(4) Uani 1 1 d G U . . .
C24A C 0.5632(5) 0.8072(3) 1.1257(3) 0.088(4) Uani 1 1 d G U . . .
H24A H 0.5737 0.8236 1.1428 0.105 Uiso 1 1 calc R U . . .
C25A C 0.5220(5) 0.7844(3) 1.1216(3) 0.080(4) Uani 1 1 d G U . . .
H25A H 0.5002 0.7827 1.1354 0.096 Uiso 1 1 calc R U . . .
C26A C 0.4901(7) 0.7366(4) 1.0810(5) 0.064(4) Uani 1 1 d . U . . .
H26A H 0.4860 0.7354 1.0571 0.077 Uiso 1 1 calc R U . . .
H26B H 0.4561 0.7401 1.0841 0.077 Uiso 1 1 calc R U . . .
N31A N 0.3568(4) 0.5025(3) 1.0915(3) 0.097(4) Uani 1 1 d G U . . .
C32A C 0.3721(4) 0.4966(3) 1.0633(4) 0.092(4) Uani 1 1 d G U . . .
C33A C 0.3462(4) 0.4732(3) 1.0401(3) 0.095(5) Uani 1 1 d DG U . . .
H33A H 0.3566 0.4691 1.0209 0.115 Uiso 1 1 calc R U . . .
C34A C 0.3050(4) 0.4558(3) 1.0451(3) 0.108(5) Uani 1 1 d DG U . . .
C35A C 0.2898(4) 0.4617(3) 1.0732(3) 0.105(5) Uani 1 1 d DG U . . .
H35A H 0.2616 0.4498 1.0766 0.127 Uiso 1 1 calc R U . . .
C36A C 0.3157(5) 0.4851(3) 1.0964(3) 0.100(5) Uani 1 1 d G U . . .
H36A H 0.3053 0.4892 1.1157 0.120 Uiso 1 1 calc R U . . .
C37A C 0.2762(7) 0.4314(4) 1.0194(5) 0.120(6) Uani 1 1 d D U . . .
H37A H 0.2538 0.4445 1.0011 0.144 Uiso 1 1 calc R U . . .
H37B H 0.3006 0.4189 1.0105 0.144 Uiso 1 1 calc R U . . .
O38A O 0.2456(6) 0.4069(4) 1.0309(5) 0.148(6) Uani 1 1 d D U . . .
H38A H 0.2155 0.4137 1.0263 0.221 Uiso 1 1 calc R U . . .
N41A N 0.4789(4) 0.5491(3) 1.0758(3) 0.085(4) Uani 1 1 d G U . . .
N42A N 0.4353(5) 0.5365(3) 1.0836(3) 0.090(4) Uani 1 1 d G U . . .
C43A C 0.4120(4) 0.5121(3) 1.0595(4) 0.091(4) Uani 1 1 d G U . . .
C44A C 0.4412(5) 0.5095(3) 1.0367(3) 0.087(4) Uani 1 1 d G U . . .
H44A H 0.4342 0.4951 1.0180 0.105 Uiso 1 1 calc R U . . .
C45A C 0.4825(4) 0.5324(4) 1.0468(3) 0.088(4) Uani 1 1 d G U . . .
H45A H 0.5080 0.5359 1.0360 0.106 Uiso 1 1 calc R U . . .
C46A C 0.5115(7) 0.5777(4) 1.0921(5) 0.084(4) Uani 1 1 d . U . . .
H46A H 0.5447 0.5763 1.0874 0.101 Uiso 1 1 calc R U . . .
H46B H 0.5173 0.5762 1.1162 0.101 Uiso 1 1 calc R U . . .
C51A C 0.5110(4) 0.70155(19) 1.0968(2) 0.063(4) Uani 1 1 d G U . . .
C52A C 0.5562(4) 0.7002(2) 1.1218(2) 0.071(4) Uani 1 1 d G U . . .
H52A H 0.5722 0.7205 1.1314 0.086 Uiso 1 1 calc R U . . .
C53A C 0.5781(3) 0.6690(3) 1.1327(2) 0.074(4) Uani 1 1 d G U . . .
H53A H 0.6089 0.6681 1.1498 0.089 Uiso 1 1 calc R U . . .
C54A C 0.5547(3) 0.6393(2) 1.1187(2) 0.070(4) Uani 1 1 d G U . . .
H54A H 0.5697 0.6180 1.1262 0.084 Uiso 1 1 calc R U . . .
C55A C 0.5095(3) 0.64064(19) 1.09370(19) 0.066(4) Uani 1 1 d G U . . .
C56A C 0.4877(3) 0.67178(19) 1.08273(18) 0.064(4) Uani 1 1 d G U . . .
C61A C 0.4425(3) 0.6732(2) 1.0577(2) 0.069(4) Uani 1 1 d G U . . .
H61A H 0.4276 0.6945 1.0502 0.083 Uiso 1 1 calc R U . . .
C62A C 0.4192(3) 0.6434(3) 1.0437(2) 0.069(4) Uani 1 1 d G U . . .
H62A H 0.3883 0.6443 1.0266 0.082 Uiso 1 1 calc R U . . .
C63A C 0.4410(4) 0.6123(2) 1.0546(3) 0.070(4) Uani 1 1 d G U . . .
H63A H 0.4251 0.5919 1.0451 0.084 Uiso 1 1 calc R U . . .
C64A C 0.4862(4) 0.61088(19) 1.0797(3) 0.072(4) Uani 1 1 d G U . . .
N11B N 0.6436(5) 0.7259(4) 1.0765(4) 0.116(5) Uani 1 1 d G U . . .
C12B C 0.6315(5) 0.6919(4) 1.0699(3) 0.111(5) Uani 1 1 d G U . . .
C13B C 0.6611(5) 0.6669(3) 1.0892(4) 0.126(5) Uani 1 1 d DG U . . .
H13B H 0.6529 0.6437 1.0847 0.152 Uiso 1 1 calc R U . . .
C14B C 0.7028(5) 0.6758(3) 1.1150(3) 0.145(5) Uani 1 1 d DG U . . .
C15B C 0.7148(5) 0.7098(4) 1.1216(4) 0.135(6) Uani 1 1 d DG U . . .
H15B H 0.7433 0.7159 1.1392 0.161 Uiso 1 1 calc R U . . .
C16B C 0.6852(6) 0.7348(3) 1.1023(4) 0.126(5) Uani 1 1 d G U . . .
H16B H 0.6935 0.7580 1.1068 0.151 Uiso 1 1 calc R U . . .
C17B C 0.7346(9) 0.6480(5) 1.1367(6) 0.173(7) Uani 1 1 d D U . . .
H17C H 0.7155 0.6379 1.1510 0.207 Uiso 1 1 calc R U . . .
H17D H 0.7422 0.6298 1.1227 0.207 Uiso 1 1 calc R U . . .
O18B O 0.7768(10) 0.6616(6) 1.1547(8) 0.244(10) Uani 1 1 d D U . . .
H18B H 0.7988 0.6465 1.1609 0.365 Uiso 1 1 calc R U . . .
N21B N 0.5151(5) 0.6934(3) 1.0076(3) 0.088(4) Uani 1 1 d G U . . .
N22B N 0.5567(5) 0.7097(2) 1.0300(3) 0.089(4) Uani 1 1 d G U . . .
C23B C 0.5903(4) 0.6842(4) 1.0472(3) 0.098(4) Uani 1 1 d G U . . .
C24B C 0.5695(6) 0.6522(3) 1.0354(4) 0.095(5) Uani 1 1 d G U . . .
H24B H 0.5841 0.6308 1.0426 0.114 Uiso 1 1 calc R U . . .
C25B C 0.5230(5) 0.6578(3) 1.0109(3) 0.090(4) Uani 1 1 d G U . . .
H25B H 0.5011 0.6408 0.9989 0.108 Uiso 1 1 calc R U . . .
C26B C 0.4788(8) 0.7130(5) 0.9875(5) 0.082(4) Uani 1 1 d . U . . .
H26C H 0.4778 0.7349 0.9988 0.098 Uiso 1 1 calc R U . . .
H26D H 0.4457 0.7018 0.9848 0.098 Uiso 1 1 calc R U . . .
N31B N 0.2719(5) 0.7983(3) 0.7613(3) 0.096(4) Uani 1 1 d G U . . .
C32B C 0.2884(4) 0.8302(4) 0.7734(3) 0.097(4) Uani 1 1 d G U . . .
C33B C 0.2605(4) 0.8588(3) 0.7602(3) 0.093(5) Uani 1 1 d DG U . . .
H33B H 0.2718 0.8806 0.7685 0.112 Uiso 1 1 calc R U . . .
C34B C 0.2161(4) 0.8554(3) 0.7348(3) 0.094(4) Uani 1 1 d DG U . . .
C35B C 0.1996(4) 0.8234(3) 0.7226(3) 0.100(5) Uani 1 1 d DG U . . .
H35B H 0.1693 0.8211 0.7052 0.120 Uiso 1 1 calc R U . . .
C36B C 0.2275(5) 0.7949(3) 0.7358(3) 0.101(5) Uani 1 1 d G U . . .
H36B H 0.2162 0.7730 0.7275 0.121 Uiso 1 1 calc R U . . .
C37B C 0.1851(6) 0.8862(4) 0.7214(4) 0.103(5) Uani 1 1 d D U . . .
H37C H 0.1740 0.8969 0.7393 0.124 Uiso 1 1 calc R U . . .
H37D H 0.2068 0.9026 0.7140 0.124 Uiso 1 1 calc R U . . .
O38B O 0.1407(6) 0.8790(5) 0.6940(4) 0.134(6) Uani 1 1 d D U . . .
H38B H 0.1494 0.8772 0.6766 0.201 Uiso 1 1 calc R U . . .
N41B N 0.4031(5) 0.8085(4) 0.8302(3) 0.117(4) Uani 1 1 d G U . . .
N42B N 0.3564(5) 0.8013(3) 0.8065(3) 0.111(4) Uani 1 1 d G U . . .
C43B C 0.3320(4) 0.8326(4) 0.7955(4) 0.109(4) Uani 1 1 d G U . . .
C44B C 0.3637(6) 0.8591(3) 0.8124(4) 0.113(5) Uani 1 1 d G U . . .
H44B H 0.3567 0.8827 0.8098 0.136 Uiso 1 1 calc R U . . .
C45B C 0.4076(5) 0.8442(4) 0.8338(4) 0.119(5) Uani 1 1 d G U . . .
H45B H 0.4352 0.8561 0.8481 0.143 Uiso 1 1 calc R U . . .
C46B C 0.4402(8) 0.7856(6) 0.8509(6) 0.111(5) Uani 1 1 d . U . . .
H46C H 0.4740 0.7961 0.8555 0.133 Uiso 1 1 calc R U . . .
H46D H 0.4409 0.7645 0.8384 0.133 Uiso 1 1 calc R U . . .
C51B C 0.4838(4) 0.7205(3) 0.9539(2) 0.080(4) Uani 1 1 d G U . . .
C52B C 0.5231(4) 0.7053(3) 0.9445(3) 0.083(4) Uani 1 1 d G U . . .
H52B H 0.5442 0.6891 0.9585 0.100 Uiso 1 1 calc R U . . .
C53B C 0.5316(4) 0.7137(3) 0.9146(3) 0.086(4) Uani 1 1 d G U . . .
H53B H 0.5584 0.7033 0.9082 0.103 Uiso 1 1 calc R U . . .
C54B C 0.5008(4) 0.7374(3) 0.8941(3) 0.089(5) Uani 1 1 d G U . . .
H54B H 0.5066 0.7431 0.8737 0.106 Uiso 1 1 calc R U . . .
C55B C 0.4615(3) 0.7527(2) 0.9036(2) 0.087(4) Uani 1 1 d G U . . .
C56B C 0.4531(3) 0.7442(2) 0.9335(2) 0.083(4) Uani 1 1 d G U . . .
C61B C 0.4138(4) 0.7595(3) 0.9429(3) 0.084(4) Uani 1 1 d G U . . .
H61B H 0.4080 0.7537 0.9633 0.101 Uiso 1 1 calc R U . . .
C62B C 0.3830(4) 0.7832(3) 0.9224(3) 0.091(5) Uani 1 1 d G U . . .
H62B H 0.3562 0.7936 0.9289 0.109 Uiso 1 1 calc R U . . .
C63B C 0.3915(4) 0.7916(3) 0.8925(3) 0.097(5) Uani 1 1 d G U . . .
H63B H 0.3704 0.8078 0.8785 0.116 Uiso 1 1 calc R U . . .
C64B C 0.4307(4) 0.7764(3) 0.8831(2) 0.098(4) Uani 1 1 d G U . . .
N11C N 0.4455(5) 0.5801(3) 1.1507(3) 0.097(4) Uani 1 1 d G U . . .
C12C C 0.4244(4) 0.6119(3) 1.1417(3) 0.089(4) Uani 1 1 d G U . . .
C13C C 0.4491(4) 0.6408(3) 1.1569(3) 0.092(5) Uani 1 1 d DG U . . .
H13C H 0.4347 0.6625 1.1507 0.110 Uiso 1 1 calc R U . . .
C14C C 0.4950(4) 0.6379(3) 1.1811(3) 0.098(4) Uani 1 1 d DG U . . .
C15C C 0.5161(4) 0.6061(3) 1.1902(3) 0.100(5) Uani 1 1 d DG U . . .
H15C H 0.5474 0.6041 1.2067 0.120 Uiso 1 1 calc R U . . .
C16C C 0.4913(5) 0.5772(2) 1.1750(3) 0.099(5) Uani 1 1 d G U . . .
H16C H 0.5057 0.5555 1.1811 0.119 Uiso 1 1 calc R U . . .
C17C C 0.5225(6) 0.6698(4) 1.1978(5) 0.107(5) Uani 1 1 d D U . . .
H17E H 0.5205 0.6873 1.1807 0.128 Uiso 1 1 calc R U . . .
H17F H 0.5044 0.6786 1.2132 0.128 Uiso 1 1 calc R U . . .
O18C O 0.5706(6) 0.6654(4) 1.2141(5) 0.143(6) Uani 1 1 d D U . . .
H18C H 0.5798 0.6458 1.2104 0.215 Uiso 1 1 calc R U . . .
N21C N 0.3054(5) 0.5910(3) 1.0849(3) 0.098(4) Uani 1 1 d G U . . .
N22C N 0.3530(5) 0.5819(3) 1.1066(4) 0.090(4) Uani 1 1 d G U . . .
C23C C 0.3782(4) 0.6121(4) 1.1203(3) 0.093(4) Uani 1 1 d G U . . .
C24C C 0.3462(6) 0.6399(3) 1.1071(4) 0.100(5) Uani 1 1 d G U . . .
H24C H 0.3537 0.6631 1.1120 0.120 Uiso 1 1 calc R U . . .
C25C C 0.3012(5) 0.6268(3) 1.0852(4) 0.102(5) Uani 1 1 d G U . . .
H25C H 0.2732 0.6398 1.0729 0.123 Uiso 1 1 calc R U . . .
C26C C 0.2735(8) 0.5669(5) 1.0680(6) 0.096(5) Uani 1 1 d . U . . .
H26E H 0.2383 0.5747 1.0651 0.115 Uiso 1 1 calc R U . . .
H26F H 0.2784 0.5461 1.0815 0.115 Uiso 1 1 calc R U . . .
N31C N 0.0693(7) 0.4966(4) 0.8459(4) 0.156(6) Uani 1 1 d G U . . .
C32C C 0.0874(6) 0.4638(5) 0.8530(4) 0.149(5) Uani 1 1 d G U . . .
C33C C 0.0578(6) 0.4364(4) 0.8385(5) 0.164(6) Uani 1 1 d DG U . . .
H33C H 0.0702 0.4140 0.8433 0.196 Uiso 1 1 calc R U . . .
C34C C 0.0101(6) 0.4418(4) 0.8170(5) 0.179(6) Uani 1 1 d DG U . . .
C35C C -0.0081(6) 0.4746(4) 0.8099(5) 0.177(7) Uani 1 1 d DG U . . .
H35C H -0.0407 0.4783 0.7952 0.212 Uiso 1 1 calc R U . . .
C36C C 0.0216(7) 0.5020(3) 0.8244(5) 0.169(6) Uani 1 1 d G U . . .
H36C H 0.0092 0.5244 0.8196 0.203 Uiso 1 1 calc R U . . .
C37C C -0.0233(10) 0.4121(6) 0.8032(9) 0.190(7) Uani 0.5 1 d D U P A 1
H37E H -0.0127 0.4016 0.7849 0.228 Uiso 0.5 1 calc R U P A 1
H37F H -0.0211 0.3948 0.8204 0.228 Uiso 0.5 1 calc R U P A 1
O38C O -0.0749(12) 0.4250(10) 0.7913(12) 0.203(10) Uani 0.5 1 d D U P A 1
H38C H -0.0751 0.4425 0.7800 0.305 Uiso 0.5 1 calc R U P A 1
C39C C -0.0241(11) 0.4121(6) 0.8042(9) 0.190(7) Uani 0.5 1 d D U P A 2
H39A H -0.0068 0.3906 0.8128 0.228 Uiso 0.5 1 calc R U P A 2
H39B H -0.0555 0.4139 0.8112 0.228 Uiso 0.5 1 calc R U P A 2
O39C O -0.0357(18) 0.4132(11) 0.7685(9) 0.204(10) Uani 0.5 1 d D U P A 2
H39C H -0.0087 0.4147 0.7630 0.306 Uiso 0.5 1 calc R U P A 2
N41C N 0.2074(6) 0.4758(4) 0.9093(4) 0.125(4) Uani 1 1 d G U . . .
N42C N 0.1601(7) 0.4861(3) 0.8880(4) 0.124(5) Uani 1 1 d G U . . .
C43C C 0.1333(6) 0.4565(5) 0.8739(4) 0.136(5) Uani 1 1 d G U . . .
C44C C 0.1641(8) 0.4280(3) 0.8865(5) 0.137(6) Uani 1 1 d G U . . .
H44C H 0.1556 0.4049 0.8812 0.165 Uiso 1 1 calc R U . . .
C45C C 0.2099(6) 0.4399(4) 0.9084(4) 0.133(5) Uani 1 1 d G U . . .
H45C H 0.2374 0.4263 0.9204 0.160 Uiso 1 1 calc R U . . .
C46C C 0.2424(9) 0.4983(6) 0.9302(6) 0.115(5) Uani 1 1 d . U . . .
H46E H 0.2765 0.4879 0.9357 0.139 Uiso 1 1 calc R U . . .
H46F H 0.2436 0.5196 0.9181 0.139 Uiso 1 1 calc R U . . .
C51C C 0.2798(4) 0.5581(3) 1.0339(3) 0.094(4) Uani 1 1 d G U . . .
C52C C 0.3218(4) 0.5727(3) 1.0273(3) 0.099(5) Uani 1 1 d G U . . .
H52C H 0.3427 0.5879 1.0426 0.119 Uiso 1 1 calc R U . . .
C53C C 0.3333(4) 0.5651(3) 0.9981(4) 0.102(5) Uani 1 1 d G U . . .
H53C H 0.3620 0.5751 0.9935 0.122 Uiso 1 1 calc R U . . .
C54C C 0.3028(4) 0.5429(3) 0.9756(3) 0.101(5) Uani 1 1 d G U . . .
H54C H 0.3106 0.5377 0.9557 0.122 Uiso 1 1 calc R U . . .
C55C C 0.2608(4) 0.5283(2) 0.9823(2) 0.100(4) Uani 1 1 d G U . . .
C56C C 0.2493(3) 0.5359(2) 1.0115(2) 0.095(4) Uani 1 1 d G U . . .
C61C C 0.2073(4) 0.5212(3) 1.0181(3) 0.098(5) Uani 1 1 d G U . . .
H61C H 0.1995 0.5264 1.0381 0.118 Uiso 1 1 calc R U . . .
C62C C 0.1768(4) 0.4990(3) 0.9957(4) 0.104(5) Uani 1 1 d G U . . .
H62C H 0.1481 0.4890 1.0002 0.124 Uiso 1 1 calc R U . . .
C63C C 0.1883(4) 0.4914(3) 0.9665(3) 0.104(5) Uani 1 1 d G U . . .
H63C H 0.1675 0.4763 0.9511 0.125 Uiso 1 1 calc R U . . .
C64C C 0.2303(5) 0.5061(3) 0.9598(3) 0.105(4) Uani 1 1 d G U . . .
N11D N 0.0889(5) 0.5377(3) 0.9104(3) 0.105(4) Uani 1 1 d G U . . .
C12D C 0.1117(4) 0.5610(3) 0.9346(4) 0.099(4) Uani 1 1 d G U . . .
C13D C 0.0929(5) 0.5658(3) 0.9615(3) 0.105(5) Uani 1 1 d DG U . . .
H13D H 0.1085 0.5818 0.9780 0.126 Uiso 1 1 calc R U . . .
C14D C 0.0513(5) 0.5473(3) 0.9642(3) 0.107(5) Uani 1 1 d DG U . . .
C15D C 0.0285(4) 0.5240(3) 0.9400(3) 0.107(5) Uani 1 1 d DG U . . .
H15D H 0.0001 0.5113 0.9418 0.129 Uiso 1 1 calc R U . . .
C16D C 0.0473(5) 0.5191(3) 0.9131(3) 0.107(5) Uani 1 1 d G U . . .
H16D H 0.0318 0.5032 0.8966 0.129 Uiso 1 1 calc R U . . .
C17D C 0.0314(7) 0.5518(5) 0.9944(5) 0.119(6) Uani 1 1 d D U . . .
H17G H 0.0589 0.5462 1.0144 0.142 Uiso 1 1 calc R U . . .
H17H H 0.0223 0.5759 0.9960 0.142 Uiso 1 1 calc R U . . .
O18D O -0.0086(6) 0.5327(4) 0.9936(5) 0.141(6) Uani 1 1 d D U . . .
H18D H 0.0008 0.5151 1.0049 0.212 Uiso 1 1 calc R U . . .
N21D N 0.2165(5) 0.5897(3) 0.9089(3) 0.093(4) Uani 1 1 d G U . . .
N22D N 0.1718(5) 0.5705(3) 0.9058(3) 0.095(4) Uani 1 1 d G U . . .
C23D C 0.1546(5) 0.5770(4) 0.9339(4) 0.095(4) Uani 1 1 d G U . . .
C24D C 0.1887(6) 0.6003(4) 0.9543(3) 0.092(5) Uani 1 1 d G U . . .
H24D H 0.1863 0.6090 0.9747 0.111 Uiso 1 1 calc R U . . .
C25D C 0.2270(5) 0.6081(3) 0.9389(4) 0.096(5) Uani 1 1 d G U . . .
H25D H 0.2547 0.6230 0.9472 0.115 Uiso 1 1 calc R U . . .
C26D C 0.2406(8) 0.5952(5) 0.8851(5) 0.091(4) Uani 1 1 d . U . . .
H26G H 0.2393 0.5738 0.8727 0.109 Uiso 1 1 calc R U . . .
H26H H 0.2767 0.5998 0.8963 0.109 Uiso 1 1 calc R U . . .
N31D N 0.3609(7) 0.7593(5) 0.7473(4) 0.152(5) Uani 1 1 d G U . . .
C32D C 0.3391(5) 0.7392(4) 0.7201(5) 0.150(5) Uani 1 1 d G U . . .
C33D C 0.3619(6) 0.7365(4) 0.6948(4) 0.161(6) Uani 1 1 d DG U . . .
H33D H 0.3470 0.7227 0.6762 0.194 Uiso 1 1 calc R U . . .
C34D C 0.4065(6) 0.7540(5) 0.6966(4) 0.166(6) Uani 1 1 d DG U . . .
C35D C 0.4283(6) 0.7741(4) 0.7238(4) 0.156(6) Uani 1 1 d DG U . . .
H35D H 0.4587 0.7861 0.7251 0.187 Uiso 1 1 calc R U . . .
C36D C 0.4055(7) 0.7768(4) 0.7492(4) 0.156(6) Uani 1 1 d G U . . .
H36D H 0.4204 0.7906 0.7678 0.188 Uiso 1 1 calc R U . . .
C37D C 0.4333(10) 0.7490(9) 0.6706(6) 0.173(7) Uani 0.5 1 d D U P B 1
H37G H 0.4367 0.7247 0.6662 0.208 Uiso 0.5 1 calc R U P B 1
H37H H 0.4148 0.7604 0.6498 0.208 Uiso 0.5 1 calc R U P B 1
O38D O 0.4827(12) 0.7646(11) 0.6844(10) 0.185(9) Uani 0.5 1 d D U P B 1
H38D H 0.4791 0.7855 0.6864 0.278 Uiso 0.5 1 calc R U P B 1
C39D C 0.4340(12) 0.7473(10) 0.6710(8) 0.173(7) Uani 0.5 1 d D U P B 2
H39D H 0.4350 0.7686 0.6589 0.208 Uiso 0.5 1 calc R U P B 2
H39E H 0.4694 0.7410 0.6824 0.208 Uiso 0.5 1 calc R U P B 2
O39D O 0.4116(15) 0.7208(10) 0.6473(9) 0.185(9) Uani 0.5 1 d D U P B 2
H39F H 0.3799 0.7226 0.6418 0.278 Uiso 0.5 1 calc R U P B 2
N41D N 0.2373(6) 0.6998(4) 0.7376(4) 0.130(4) Uani 1 1 d G U . . .
N42D N 0.2804(7) 0.7213(4) 0.7452(4) 0.128(5) Uani 1 1 d G U . . .
C43D C 0.3021(6) 0.7199(5) 0.7185(5) 0.139(5) Uani 1 1 d G U . . .
C44D C 0.2724(8) 0.6976(5) 0.6944(4) 0.140(5) Uani 1 1 d G U . . .
H44D H 0.2783 0.6920 0.6740 0.168 Uiso 1 1 calc R U . . .
C45D C 0.2323(6) 0.6852(4) 0.7062(4) 0.134(5) Uani 1 1 d G U . . .
H45D H 0.2067 0.6698 0.6950 0.161 Uiso 1 1 calc R U . . .
C46D C 0.2170(10) 0.6921(6) 0.7643(6) 0.115(5) Uani 1 1 d . U . . .
H46G H 0.1809 0.6860 0.7549 0.138 Uiso 1 1 calc R U . . .
H46H H 0.2180 0.7131 0.7773 0.138 Uiso 1 1 calc R U . . .
C51D C 0.2219(4) 0.6230(3) 0.8606(2) 0.087(4) Uani 1 1 d G U . . .
C52D C 0.1799(4) 0.6405(3) 0.8642(3) 0.092(5) Uani 1 1 d G U . . .
H52D H 0.1660 0.6349 0.8816 0.110 Uiso 1 1 calc R U . . .
C53D C 0.1584(4) 0.6661(3) 0.8422(3) 0.094(5) Uani 1 1 d G U . . .
H53D H 0.1297 0.6781 0.8446 0.113 Uiso 1 1 calc R U . . .
C54D C 0.1788(4) 0.6742(3) 0.8166(3) 0.095(5) Uani 1 1 d G U . . .
H54D H 0.1641 0.6917 0.8016 0.114 Uiso 1 1 calc R U . . .
C55D C 0.2207(3) 0.6567(2) 0.8130(2) 0.092(4) Uani 1 1 d G U . . .
C56D C 0.2423(3) 0.63108(19) 0.8350(2) 0.086(4) Uani 1 1 d G U . . .
C61D C 0.2842(4) 0.6136(2) 0.8314(3) 0.090(4) Uani 1 1 d G U . . .
H61D H 0.2989 0.5961 0.8464 0.108 Uiso 1 1 calc R U . . .
C62D C 0.3046(4) 0.6217(3) 0.8058(3) 0.090(5) Uani 1 1 d G U . . .
H62D H 0.3333 0.6097 0.8034 0.108 Uiso 1 1 calc R U . . .
C63D C 0.2831(5) 0.6473(3) 0.7838(3) 0.095(5) Uani 1 1 d G U . . .
H63D H 0.2971 0.6529 0.7664 0.114 Uiso 1 1 calc R U . . .
C64D C 0.2412(4) 0.6648(3) 0.7874(3) 0.100(4) Uani 1 1 d G U . . .
N11E N 0.4564(5) 0.4985(3) 1.1492(4) 0.116(5) Uani 1 1 d G U . . .
C12E C 0.4461(5) 0.4847(4) 1.1768(4) 0.119(5) Uani 1 1 d G U . . .
C13E C 0.4759(6) 0.4586(4) 1.1940(3) 0.128(5) Uani 1 1 d DG U . . .
H13E H 0.4688 0.4492 1.2129 0.154 Uiso 1 1 calc R U . . .
C14E C 0.5161(5) 0.4462(3) 1.1835(4) 0.136(5) Uani 1 1 d DG U . . .
C15E C 0.5265(5) 0.4600(4) 1.1559(4) 0.130(5) Uani 1 1 d DG U . . .
H15E H 0.5539 0.4516 1.1488 0.155 Uiso 1 1 calc R U . . .
C16E C 0.4966(6) 0.4861(3) 1.1387(3) 0.119(5) Uani 1 1 d G U . . .
H16E H 0.5037 0.4956 1.1199 0.143 Uiso 1 1 calc R U . . .
C17E C 0.5491(11) 0.4163(6) 1.2027(7) 0.148(6) Uani 0.5 1 d D U P C 1
H17I H 0.5401 0.3950 1.1900 0.177 Uiso 0.5 1 calc R U P C 1
H17J H 0.5854 0.4210 1.2054 0.177 Uiso 0.5 1 calc R U P C 1
O18E O 0.5406(17) 0.4128(9) 1.2332(8) 0.163(8) Uani 0.5 1 d D U P C 1
H18E H 0.5103 0.4072 1.2308 0.244 Uiso 0.5 1 calc R U P C 1
C19E C 0.5495(11) 0.4164(7) 1.2026(6) 0.147(6) Uani 0.5 1 d D U P C 2
H19A H 0.5274 0.3978 1.2059 0.177 Uiso 0.5 1 calc R U P C 2
H19B H 0.5713 0.4076 1.1894 0.177 Uiso 0.5 1 calc R U P C 2
O19E O 0.5795(15) 0.4273(8) 1.2328(9) 0.158(9) Uani 0.5 1 d D U P C 2
H19E H 0.5612 0.4323 1.2450 0.238 Uiso 0.5 1 calc R U P C 2
N21E N 0.3372(5) 0.5311(3) 1.1790(4) 0.127(4) Uani 1 1 d G U . . .
N22E N 0.3760(7) 0.5230(4) 1.1642(4) 0.119(5) Uani 1 1 d G U . . .
C23E C 0.4079(5) 0.4982(4) 1.1840(5) 0.125(5) Uani 1 1 d G U . . .
C24E C 0.3888(7) 0.4911(4) 1.2112(4) 0.132(5) Uani 1 1 d G U . . .
H24E H 0.4027 0.4755 1.2284 0.158 Uiso 1 1 calc R U . . .
C25E C 0.3451(6) 0.5114(4) 1.2081(4) 0.132(5) Uani 1 1 d G U . . .
H25E H 0.3248 0.5118 1.2229 0.158 Uiso 1 1 calc R U . . .
C26E C 0.3038(9) 0.5592(5) 1.1666(6) 0.117(5) Uani 1 1 d . U . . .
H26I H 0.2712 0.5548 1.1715 0.140 Uiso 1 1 calc R U . . .
H26J H 0.2969 0.5598 1.1424 0.140 Uiso 1 1 calc R U . . .
N31E N 0.3629(5) 0.7176(3) 0.8112(3) 0.113(4) Uani 1 1 d G U . . .
C32E C 0.3509(5) 0.7093(3) 0.8401(4) 0.105(4) Uani 1 1 d G U . . .
C33E C 0.3793(5) 0.6853(4) 0.8613(3) 0.104(5) Uani 1 1 d DG U . . .
H33E H 0.3711 0.6796 0.8810 0.125 Uiso 1 1 calc R U . . .
C34E C 0.4198(5) 0.6695(3) 0.8538(3) 0.115(5) Uani 1 1 d DG U . . .
C35E C 0.4318(5) 0.6778(4) 0.8250(3) 0.118(5) Uani 1 1 d DG U . . .
H35E H 0.4595 0.6670 0.8198 0.141 Uiso 1 1 calc R U . . .
C36E C 0.4034(6) 0.7018(4) 0.8037(3) 0.118(5) Uani 1 1 d G U . . .
H36E H 0.4117 0.7075 0.7840 0.141 Uiso 1 1 calc R U . . .
C37E C 0.4510(8) 0.6416(5) 0.8775(5) 0.129(6) Uani 1 1 d D U . . .
H37Y H 0.4665 0.6517 0.8994 0.155 Uiso 1 1 calc R U . . .
H37Z H 0.4280 0.6233 0.8801 0.155 Uiso 1 1 calc R U . . .
O38E O 0.4885(8) 0.6282(6) 0.8654(5) 0.169(7) Uani 1 1 d D U . . .
H38E H 0.5147 0.6249 0.8810 0.254 Uiso 1 1 calc R U . . .
N41E N 0.2399(5) 0.7557(3) 0.8312(3) 0.100(4) Uani 1 1 d G U . . .
N42E N 0.2830(5) 0.7457(4) 0.8214(3) 0.103(4) Uani 1 1 d G U . . .
C43E C 0.3119(5) 0.7231(4) 0.8455(4) 0.102(4) Uani 1 1 d G U . . .
C44E C 0.2867(6) 0.7192(4) 0.8703(3) 0.102(5) Uani 1 1 d G U . . .
H44E H 0.2977 0.7055 0.8895 0.122 Uiso 1 1 calc R U . . .
C45E C 0.2422(5) 0.7394(4) 0.8615(3) 0.103(5) Uani 1 1 d G U . . .
H45E H 0.2181 0.7415 0.8737 0.124 Uiso 1 1 calc R U . . .
C46E C 0.2939(8) 0.7179(5) 1.1848(6) 0.108(6) Uani 1 1 d . U . . .
H46I H 0.2960 0.7180 1.2086 0.129 Uiso 1 1 calc R U . . .
H46J H 0.3282 0.7228 1.1828 0.129 Uiso 1 1 calc R U . . .
C51E C 0.3225(4) 0.5940(2) 1.1802(3) 0.106(4) Uani 1 1 d G U . . .
C52E C 0.3688(4) 0.5976(3) 1.2039(3) 0.099(5) Uani 1 1 d G U . . .
H52E H 0.3894 0.5783 1.2114 0.119 Uiso 1 1 calc R U . . .
C53E C 0.3848(4) 0.6294(4) 1.2166(3) 0.095(5) Uani 1 1 d G U . . .
H53E H 0.4164 0.6319 1.2328 0.115 Uiso 1 1 calc R U . . .
C54E C 0.3546(4) 0.6577(3) 1.2057(3) 0.097(5) Uani 1 1 d G U . . .
H54E H 0.3655 0.6794 1.2144 0.117 Uiso 1 1 calc R U . . .
C55E C 0.3083(3) 0.6540(2) 1.1820(2) 0.101(4) Uani 1 1 d G U . . .
C56E C 0.2923(3) 0.6222(2) 1.1692(2) 0.101(4) Uani 1 1 d G U . . .
C61E C 0.2461(4) 0.6186(3) 1.1455(3) 0.103(5) Uani 1 1 d G U . . .
H61E H 0.2351 0.5968 1.1368 0.124 Uiso 1 1 calc R U . . .
C62E C 0.2158(3) 0.6468(4) 1.1345(3) 0.106(5) Uani 1 1 d G U . . .
H62E H 0.1842 0.6443 1.1183 0.127 Uiso 1 1 calc R U . . .
C63E C 0.2318(4) 0.6786(3) 1.1473(3) 0.106(5) Uani 1 1 d G U . . .
H63E H 0.2112 0.6979 1.1398 0.127 Uiso 1 1 calc R U . . .
C64E C 0.2781(4) 0.6823(2) 1.1710(3) 0.100(4) Uani 1 1 d G U . . .
N11F N 0.1593(5) 0.5392(4) 0.8332(3) 0.109(5) Uani 1 1 d G U . . .
C12F C 0.1391(5) 0.5642(4) 0.8101(4) 0.113(4) Uani 1 1 d G U . . .
C13F C 0.1600(5) 0.5702(3) 0.7843(4) 0.118(5) Uani 1 1 d DG U . . .
H13F H 0.1461 0.5872 0.7686 0.142 Uiso 1 1 calc R U . . .
C14F C 0.2012(5) 0.5512(3) 0.7817(3) 0.123(5) Uani 1 1 d DG U . . .
C15F C 0.2215(5) 0.5262(3) 0.8047(4) 0.116(5) Uani 1 1 d DG U . . .
H15F H 0.2496 0.5133 0.8029 0.139 Uiso 1 1 calc R U . . .
C16F C 0.2005(5) 0.5202(3) 0.8305(3) 0.112(5) Uani 1 1 d G U . . .
H16F H 0.2144 0.5032 0.8463 0.134 Uiso 1 1 calc R U . . .
C17F C 0.2243(8) 0.5579(5) 0.7523(5) 0.133(6) Uani 1 1 d D U . . .
H17K H 0.1976 0.5552 0.7312 0.160 Uiso 1 1 calc R U . . .
H17L H 0.2369 0.5815 0.7535 0.160 Uiso 1 1 calc R U . . .
O18F O 0.2635(7) 0.5358(5) 0.7531(5) 0.156(6) Uani 1 1 d D U . . .
H18F H 0.2903 0.5432 0.7662 0.235 Uiso 1 1 calc R U . . .
N21F N 0.0355(5) 0.5929(4) 0.8368(4) 0.115(4) Uani 1 1 d G U . . .
N22F N 0.0805(6) 0.5739(4) 0.8402(4) 0.118(4) Uani 1 1 d G U . . .
C23F C 0.0987(5) 0.5812(4) 0.8127(4) 0.114(4) Uani 1 1 d G U . . .
C24F C 0.0649(7) 0.6046(4) 0.7923(3) 0.117(5) Uani 1 1 d G U . . .
H24F H 0.0678 0.6138 0.7722 0.140 Uiso 1 1 calc R U . . .
C25F C 0.0258(5) 0.6118(4) 0.8072(4) 0.119(5) Uani 1 1 d G U . . .
H25F H -0.0019 0.6267 0.7989 0.143 Uiso 1 1 calc R U . . .
C26F C 0.0112(8) 0.5952(6) 0.8624(6) 0.106(5) Uani 1 1 d . U . . .
H26K H 0.0152 0.5732 0.8740 0.128 Uiso 1 1 calc R U . . .
H26L H -0.0255 0.5985 0.8520 0.128 Uiso 1 1 calc R U . . .
N31F N 0.6291(5) 0.7508(3) 1.0041(3) 0.092(4) Uani 1 1 d G U . . .
C32F C 0.6100(4) 0.7698(3) 0.9756(4) 0.089(4) Uani 1 1 d G U . . .
C33F C 0.6323(4) 0.7676(3) 0.9500(3) 0.100(5) Uani 1 1 d DG U . . .
H33F H 0.6193 0.7805 0.9306 0.120 Uiso 1 1 calc R U . . .
C34F C 0.6737(4) 0.7464(3) 0.9529(3) 0.112(4) Uani 1 1 d DG U . . .
C35F C 0.6927(4) 0.7274(3) 0.9813(3) 0.105(5) Uani 1 1 d DG U . . .
H35F H 0.7210 0.7130 0.9833 0.126 Uiso 1 1 calc R U . . .
C36F C 0.6705(5) 0.7297(3) 1.0069(3) 0.098(5) Uani 1 1 d G U . . .
H36F H 0.6835 0.7167 1.0264 0.117 Uiso 1 1 calc R U . . .
C37F C 0.7002(9) 0.7447(7) 0.9246(5) 0.118(5) Uani 0.5 1 d D U P D 1
H37I H 0.7324 0.7574 0.9318 0.142 Uiso 0.5 1 calc R U P D 1
H37J H 0.7087 0.7208 0.9217 0.142 Uiso 0.5 1 calc R U P D 1
O38F O 0.6733(10) 0.7571(7) 0.8944(6) 0.114(7) Uani 0.5 1 d D U P D 1
H38F H 0.6460 0.7464 0.8876 0.171 Uiso 0.5 1 calc R U P D 1
C39F C 0.6999(11) 0.7450(8) 0.9244(6) 0.118(5) Uani 0.5 1 d D U P D 2
H39G H 0.6739 0.7404 0.9034 0.142 Uiso 0.5 1 calc R U P D 2
H39H H 0.7149 0.7675 0.9225 0.142 Uiso 0.5 1 calc R U P D 2
O39F O 0.7373(10) 0.7208(7) 0.9291(8) 0.129(8) Uani 0.5 1 d D U P D 2
H39I H 0.7243 0.7014 0.9280 0.194 Uiso 0.5 1 calc R U P D 2
N41F N 0.5045(4) 0.8095(3) 0.9927(3) 0.075(4) Uani 1 1 d G U . . .
N42F N 0.5467(4) 0.7872(3) 0.9992(3) 0.082(4) Uani 1 1 d G U . . .
C43F C 0.5670(4) 0.7884(3) 0.9719(4) 0.076(4) Uani 1 1 d G U . . .
C44F C 0.5374(5) 0.8114(3) 0.9485(3) 0.078(4) Uani 1 1 d G U . . .
H44F H 0.5426 0.8171 0.9279 0.094 Uiso 1 1 calc R U . . .
C45F C 0.4988(4) 0.8244(3) 0.9614(3) 0.075(4) Uani 1 1 d G U . . .
H45F H 0.4736 0.8404 0.9509 0.090 Uiso 1 1 calc R U . . .
C46F C 0.0243(7) 0.6856(5) 0.9860(5) 0.077(5) Uani 1 1 d . U . . .
H46K H 0.0594 0.6802 0.9988 0.092 Uiso 1 1 calc R U . . .
H46L H 0.0252 0.7069 0.9739 0.092 Uiso 1 1 calc R U . . .
C51F C 0.0280(4) 0.6215(3) 0.8867(2) 0.097(4) Uani 1 1 d G U . . .
C52F C 0.0682(4) 0.6414(3) 0.8839(3) 0.098(5) Uani 1 1 d G U . . .
H52F H 0.0827 0.6378 0.8663 0.117 Uiso 1 1 calc R U . . .
C53F C 0.0873(4) 0.6667(3) 0.9070(3) 0.097(5) Uani 1 1 d G U . . .
H53F H 0.1148 0.6803 0.9051 0.117 Uiso 1 1 calc R U . . .
C54F C 0.0661(4) 0.6720(3) 0.9328(3) 0.092(4) Uani 1 1 d G U . . .
H54F H 0.0791 0.6892 0.9485 0.111 Uiso 1 1 calc R U . . .
C55F C 0.0259(3) 0.6520(2) 0.9355(2) 0.081(4) Uani 1 1 d G U . . .
C56F C 0.0069(3) 0.6268(2) 0.9125(2) 0.087(4) Uani 1 1 d G U . . .
C61F C -0.0333(4) 0.6068(2) 0.9153(3) 0.090(4) Uani 1 1 d G U . . .
H61F H -0.0463 0.5896 0.8996 0.108 Uiso 1 1 calc R U . . .
C62F C -0.0545(4) 0.6121(3) 0.9411(3) 0.085(5) Uani 1 1 d G U . . .
H62F H -0.0820 0.5985 0.9430 0.103 Uiso 1 1 calc R U . . .
C63F C -0.0354(4) 0.6374(3) 0.9641(3) 0.078(4) Uani 1 1 d G U . . .
H63F H -0.0499 0.6410 0.9817 0.094 Uiso 1 1 calc R U . . .
C64F C 0.0048(4) 0.6573(3) 0.9613(2) 0.076(4) Uani 1 1 d G U . . .
B1 B 0.8851(6) 0.6261(4) 0.7964(4) 0.254(17) Uiso 1 1 d D U . . .
F12 F 0.9117(6) 0.5998(5) 0.7878(4) 0.241(9) Uiso 1 1 d D U . . .
F11 F 0.9067(9) 0.6564(4) 0.7917(6) 0.366(16) Uiso 1 1 d D U . . .
F13 F 0.8868(6) 0.6231(4) 0.8291(3) 0.193(7) Uiso 1 1 d D U . . .
F14 F 0.8351(5) 0.6250(5) 0.7778(4) 0.230(8) Uiso 1 1 d D U . . .
B2 B 0.6281(6) 0.6413(4) 0.5543(4) 0.222(16) Uiso 1 1 d D U . . .
F21 F 0.6617(5) 0.6400(4) 0.5356(3) 0.171(6) Uiso 1 1 d D U . . .
F22 F 0.6460(6) 0.6230(4) 0.5828(3) 0.204(7) Uiso 1 1 d D U . . .
F23 F 0.5825(5) 0.6279(5) 0.5364(4) 0.250(9) Uiso 1 1 d D U . . .
F24 F 0.6213(7) 0.6746(3) 0.5619(5) 0.247(9) Uiso 1 1 d D U . . .
B3 B 0.6392(6) 0.8766(4) 0.5445(4) 0.247(17) Uiso 1 1 d D U . . .
F31 F 0.6082(6) 0.8698(4) 0.5643(4) 0.208(8) Uiso 1 1 d D U . . .
F32 F 0.6137(7) 0.8695(5) 0.5123(3) 0.278(11) Uiso 1 1 d D U . . .
F33 F 0.6526(7) 0.9104(3) 0.5471(5) 0.256(10) Uiso 1 1 d D U . . .
F34 F 0.6821(5) 0.8571(4) 0.5543(5) 0.225(8) Uiso 1 1 d D U . . .
B4 B 0.3777(7) 0.5576(4) 0.4517(5) 0.300(19) Uiso 1 1 d D U . . .
F41 F 0.3828(7) 0.5790(5) 0.4272(4) 0.236(9) Uiso 1 1 d D U . . .
F42 F 0.4203(7) 0.5596(6) 0.4779(5) 0.278(11) Uiso 1 1 d D U . . .
F43 F 0.3357(7) 0.5670(6) 0.4612(6) 0.308(13) Uiso 1 1 d D U . . .
F44 F 0.3718(11) 0.5248(4) 0.4401(7) 0.417(19) Uiso 1 1 d D U . . .
B5 B 0.5983(7) 0.7403(5) 0.3548(5) 0.31(2) Uiso 1 1 d D U . . .
F51 F 0.5508(6) 0.7285(5) 0.3541(5) 0.214(8) Uiso 1 1 d D U . . .
F52 F 0.6328(7) 0.7144(6) 0.3642(6) 0.297(12) Uiso 1 1 d D U . . .
F53 F 0.6115(10) 0.7663(6) 0.3771(7) 0.395(18) Uiso 1 1 d D U . . .
F54 F 0.5973(10) 0.7516(7) 0.3239(5) 0.370(16) Uiso 1 1 d D U . . .
B6 B 0.0553(6) 0.3424(4) 0.8609(4) 0.33(2) Uiso 1 1 d D U . . .
F61 F 0.0989(7) 0.3588(5) 0.8594(6) 0.294(12) Uiso 1 1 d D U . . .
F62 F 0.0684(6) 0.3140(4) 0.8805(4) 0.185(6) Uiso 1 1 d D U . . .
F63 F 0.0263(7) 0.3636(4) 0.8743(5) 0.265(10) Uiso 1 1 d D U . . .
F64 F 0.0278(9) 0.3330(6) 0.8297(4) 0.369(16) Uiso 1 1 d D U . . .
S11S S 0.8783(6) 0.7476(5) 0.5176(5) 0.184(7) Uani 0.5 1 d D U P . .
C12S C 0.843(3) 0.7319(19) 0.5366(17) 0.295(17) Uani 0.5 1 d D U P . .
S13S S 0.8035(13) 0.7099(11) 0.5483(10) 0.392(18) Uani 0.5 1 d D U P . .
O1X O 0.5000 0.5376(10) 0.2500 0.256(17) Uiso 1 2 d S . P . .
O2X O 1.0000 0.5352(9) 0.7500 0.228(15) Uiso 1 2 d S . P . .
O3X O 0.9010(7) 0.4771(5) 0.7312(5) 0.157(7) Uiso 1 1 d . . . . .
O4X O 0.2438(12) 0.4583(8) 0.7351(8) 0.270(13) Uiso 1 1 d . . . . .
O5X O 0.5273(13) 0.5828(9) 0.9209(9) 0.148(12) Uiso 0.5 1 d . . P . .

loop_
_atom_site_aniso_label
_atom_site_aniso_U_11
_atom_site_aniso_U_22
_atom_site_aniso_U_33
_atom_site_aniso_U_23
_atom_site_aniso_U_13
_atom_site_aniso_U_12
Co1 0.082(2) 0.060(2) 0.114(2) 0.0282(18) 0.0629(17) 0.0131(17)
Co2 0.098(2) 0.059(2) 0.149(3) 0.018(2) 0.059(2) 0.0084(19)
Co3 0.120(3) 0.097(3) 0.151(3) 0.039(2) 0.095(2) 0.016(2)
Co4 0.113(2) 0.071(2) 0.139(3) -0.018(2) 0.060(2) -0.016(2)
N11A 0.098(9) 0.081(9) 0.133(9) 0.035(8) 0.036(8) -0.014(8)
C12A 0.094(8) 0.077(9) 0.128(9) 0.029(8) 0.031(7) -0.014(7)
C13A 0.101(10) 0.088(10) 0.152(10) 0.034(9) 0.029(9) -0.024(8)
C14A 0.119(10) 0.112(10) 0.176(11) 0.034(9) 0.025(9) -0.036(9)
C15A 0.110(10) 0.104(11) 0.170(11) 0.041(10) 0.031(10) -0.027(9)
C16A 0.106(10) 0.097(11) 0.152(11) 0.038(9) 0.036(9) -0.022(9)
C17A 0.151(13) 0.152(13) 0.214(13) 0.028(12) 0.013(12) -0.055(11)
O18A 0.206(17) 0.252(19) 0.29(2) 0.042(17) 0.024(17) -0.079(16)
N21A 0.076(7) 0.050(7) 0.094(7) 0.007(6) 0.043(6) 0.000(6)
N22A 0.066(7) 0.055(8) 0.108(8) 0.009(7) 0.037(6) 0.004(7)
C23A 0.087(8) 0.062(8) 0.115(8) 0.011(7) 0.034(7) -0.005(7)
C24A 0.096(9) 0.061(9) 0.108(9) 0.001(8) 0.032(8) -0.001(8)
C25A 0.096(8) 0.051(9) 0.101(8) 0.000(8) 0.039(8) 0.001(8)
C26A 0.074(8) 0.046(8) 0.091(8) 0.004(7) 0.055(7) -0.005(7)
N31A 0.079(8) 0.040(8) 0.180(10) 0.026(8) 0.048(8) 0.012(7)
C32A 0.076(8) 0.038(8) 0.171(10) 0.022(7) 0.047(7) 0.005(7)
C33A 0.080(9) 0.035(9) 0.180(11) 0.026(8) 0.052(8) 0.000(7)
C34A 0.097(9) 0.044(8) 0.191(11) 0.019(8) 0.056(8) -0.006(7)
C35A 0.104(9) 0.038(9) 0.186(12) 0.024(9) 0.059(9) -0.008(8)
C36A 0.091(9) 0.039(9) 0.179(11) 0.029(8) 0.051(9) 0.002(8)
C37A 0.117(11) 0.051(10) 0.199(13) 0.013(10) 0.056(10) -0.011(9)
O38A 0.144(12) 0.105(12) 0.204(15) 0.007(11) 0.066(13) -0.053(11)
N41A 0.074(7) 0.055(7) 0.139(8) 0.013(7) 0.049(7) 0.010(6)
N42A 0.079(8) 0.056(8) 0.149(9) 0.024(7) 0.055(7) 0.015(7)
C43A 0.081(8) 0.047(8) 0.158(9) 0.020(7) 0.055(7) 0.011(7)
C44A 0.079(8) 0.046(9) 0.148(10) 0.012(8) 0.051(8) 0.012(8)
C45A 0.081(8) 0.050(9) 0.144(10) 0.011(8) 0.049(8) 0.011(7)
C46A 0.071(8) 0.056(8) 0.128(9) 0.008(8) 0.035(8) 0.011(7)
C51A 0.068(7) 0.054(7) 0.083(8) 0.004(7) 0.045(6) 0.005(7)
C52A 0.078(8) 0.064(8) 0.083(8) 0.004(8) 0.040(7) 0.004(8)
C53A 0.082(9) 0.062(9) 0.087(9) 0.016(8) 0.037(8) 0.007(8)
C54A 0.072(8) 0.052(8) 0.097(9) 0.021(8) 0.043(7) 0.008(8)
C55A 0.064(7) 0.048(7) 0.100(8) 0.016(7) 0.044(6) 0.003(7)
C56A 0.063(7) 0.049(7) 0.095(8) 0.015(7) 0.047(6) 0.000(7)
C61A 0.062(8) 0.058(8) 0.105(9) 0.018(8) 0.051(7) 0.001(8)
C62A 0.059(8) 0.058(9) 0.099(9) 0.022(8) 0.040(7) 0.004(8)
C63A 0.063(8) 0.050(8) 0.109(9) 0.011(8) 0.045(7) 0.006(8)
C64A 0.065(7) 0.053(7) 0.110(8) 0.010(7) 0.044(7) 0.011(7)
N11B 0.117(9) 0.114(9) 0.150(10) 0.042(9) 0.094(8) 0.034(9)
C12B 0.115(9) 0.102(8) 0.147(9) 0.038(8) 0.086(7) 0.042(8)
C13B 0.127(10) 0.123(10) 0.155(11) 0.043(9) 0.081(9) 0.040(9)
C14B 0.143(10) 0.144(10) 0.168(11) 0.050(10) 0.075(9) 0.036(10)
C15B 0.125(11) 0.140(11) 0.161(12) 0.051(10) 0.078(9) 0.039(10)
C16B 0.124(11) 0.126(10) 0.158(12) 0.047(10) 0.088(9) 0.037(10)
C17B 0.164(13) 0.166(13) 0.193(14) 0.058(12) 0.058(12) 0.031(12)
O18B 0.213(18) 0.227(18) 0.27(2) 0.067(17) 0.026(16) 0.019(16)
N21B 0.120(8) 0.047(7) 0.126(8) 0.015(7) 0.082(7) 0.020(7)
N22B 0.115(9) 0.062(8) 0.121(9) 0.027(7) 0.081(7) 0.023(7)
C23B 0.115(9) 0.075(8) 0.137(9) 0.028(8) 0.089(7) 0.030(7)
C24B 0.119(9) 0.065(8) 0.138(10) 0.021(9) 0.095(8) 0.030(8)
C25B 0.122(9) 0.053(8) 0.131(10) 0.014(8) 0.096(8) 0.028(9)
C26B 0.109(9) 0.047(8) 0.118(9) 0.007(8) 0.080(8) 0.017(8)
N31B 0.100(8) 0.103(9) 0.100(8) 0.025(8) 0.054(7) -0.013(8)
C32B 0.091(8) 0.113(9) 0.097(8) 0.032(8) 0.041(7) -0.015(8)
C33B 0.087(9) 0.112(10) 0.087(9) 0.032(9) 0.035(7) -0.018(9)
C34B 0.101(9) 0.111(9) 0.081(8) 0.031(8) 0.043(7) -0.018(8)
C35B 0.110(10) 0.108(10) 0.093(9) 0.018(9) 0.045(8) -0.011(9)
C36B 0.115(10) 0.104(10) 0.096(9) 0.019(9) 0.050(8) -0.016(9)
C37B 0.120(10) 0.114(11) 0.086(10) 0.029(10) 0.046(8) -0.012(10)
O38B 0.143(12) 0.131(12) 0.113(11) 0.004(12) 0.013(9) 0.000(11)
N41B 0.100(7) 0.125(9) 0.131(8) 0.047(8) 0.042(7) -0.008(8)
N42B 0.091(8) 0.136(9) 0.117(9) 0.052(8) 0.050(7) -0.003(8)
C43B 0.095(8) 0.124(9) 0.115(9) 0.043(8) 0.041(7) -0.007(8)
C44B 0.094(9) 0.119(10) 0.131(10) 0.047(9) 0.038(8) -0.007(9)
C45B 0.100(9) 0.121(10) 0.140(10) 0.046(10) 0.038(8) -0.007(9)
C46B 0.097(8) 0.114(9) 0.124(9) 0.038(8) 0.033(8) -0.002(8)
C51B 0.097(8) 0.057(8) 0.113(8) 0.005(7) 0.075(7) 0.015(7)
C52B 0.099(9) 0.059(9) 0.122(9) 0.008(8) 0.079(8) 0.016(8)
C53B 0.101(9) 0.068(9) 0.118(9) 0.001(8) 0.079(8) 0.019(8)
C54B 0.100(9) 0.074(9) 0.113(9) 0.009(8) 0.064(8) 0.010(8)
C55B 0.090(8) 0.080(8) 0.112(8) 0.020(7) 0.062(7) 0.008(7)
C56B 0.091(8) 0.071(8) 0.107(8) 0.009(7) 0.063(7) 0.012(7)
C61B 0.088(9) 0.079(10) 0.108(9) 0.002(8) 0.065(8) 0.006(8)
C62B 0.086(9) 0.089(10) 0.114(9) 0.007(9) 0.055(8) -0.004(8)
C63B 0.094(9) 0.090(10) 0.111(9) 0.014(9) 0.037(8) -0.002(8)
C64B 0.092(8) 0.095(9) 0.117(8) 0.027(7) 0.046(7) -0.001(7)
N11C 0.114(9) 0.060(8) 0.138(10) 0.010(8) 0.071(8) 0.020(8)
C12C 0.094(8) 0.061(7) 0.136(9) 0.008(8) 0.072(7) 0.023(8)
C13C 0.104(9) 0.067(8) 0.130(10) 0.010(8) 0.075(8) 0.020(8)
C14C 0.113(9) 0.070(8) 0.131(10) 0.014(8) 0.070(8) 0.013(8)
C15C 0.113(10) 0.063(9) 0.137(10) 0.019(9) 0.058(9) 0.005(9)
C16C 0.117(10) 0.058(9) 0.137(11) 0.014(9) 0.060(9) 0.007(9)
C17C 0.117(11) 0.083(10) 0.137(12) 0.014(10) 0.064(10) 0.008(10)
O18C 0.152(12) 0.124(13) 0.161(14) 0.011(12) 0.058(12) 0.008(12)
N21C 0.102(8) 0.061(7) 0.151(9) 0.017(7) 0.066(7) 0.007(7)
N22C 0.095(8) 0.053(8) 0.146(9) 0.017(8) 0.076(7) 0.007(7)
C23C 0.092(8) 0.060(8) 0.145(9) 0.010(8) 0.066(7) 0.012(7)
C24C 0.103(9) 0.064(9) 0.152(10) 0.019(9) 0.065(8) 0.007(8)
C25C 0.105(9) 0.065(8) 0.156(10) 0.017(9) 0.067(8) 0.006(9)
C26C 0.097(8) 0.060(9) 0.148(9) 0.028(8) 0.062(8) 0.002(8)
N31C 0.169(12) 0.118(10) 0.186(12) 0.006(10) 0.058(10) 0.001(10)
C32C 0.167(11) 0.109(9) 0.175(11) 0.011(9) 0.055(9) -0.007(9)
C33C 0.182(12) 0.116(10) 0.190(13) 0.011(11) 0.046(11) -0.012(10)
C34C 0.192(12) 0.126(11) 0.204(13) 0.009(11) 0.030(11) -0.010(10)
C35C 0.185(13) 0.125(11) 0.204(13) 0.006(12) 0.029(12) -0.006(11)
C36C 0.180(13) 0.124(11) 0.197(13) 0.002(11) 0.043(11) 0.001(11)
C37C 0.201(14) 0.138(12) 0.209(15) 0.009(13) 0.021(13) -0.010(12)
O38C 0.211(18) 0.151(18) 0.222(19) 0.011(17) 0.018(18) -0.010(17)
C39C 0.201(14) 0.138(12) 0.210(14) 0.010(13) 0.021(13) -0.010(12)
O39C 0.217(19) 0.154(17) 0.213(18) 0.013(18) 0.016(18) -0.005(17)
N41C 0.155(9) 0.083(8) 0.150(10) 0.012(8) 0.064(8) 0.006(8)
N42C 0.153(10) 0.087(9) 0.148(10) 0.015(8) 0.070(9) -0.004(9)
C43C 0.161(10) 0.098(9) 0.163(10) 0.010(9) 0.066(9) -0.005(8)
C44C 0.168(11) 0.096(10) 0.161(11) -0.001(10) 0.069(10) 0.008(10)
C45C 0.170(11) 0.087(9) 0.157(11) 0.001(10) 0.069(9) 0.006(10)
C46C 0.140(10) 0.079(9) 0.144(10) 0.019(9) 0.067(8) 0.004(9)
C51C 0.098(8) 0.057(8) 0.149(9) 0.036(8) 0.067(7) 0.011(7)
C52C 0.096(9) 0.066(9) 0.154(10) 0.035(9) 0.067(9) 0.017(8)
C53C 0.103(9) 0.069(9) 0.151(11) 0.037(9) 0.065(9) 0.017(8)
C54C 0.108(9) 0.067(10) 0.149(10) 0.031(9) 0.069(8) 0.012(8)
C55C 0.109(8) 0.062(8) 0.148(9) 0.025(8) 0.068(8) 0.012(7)
C56C 0.101(8) 0.059(8) 0.147(9) 0.031(7) 0.069(7) 0.009(7)
C61C 0.108(9) 0.064(10) 0.145(10) 0.026(8) 0.071(8) 0.010(8)
C62C 0.113(10) 0.068(10) 0.148(11) 0.026(9) 0.067(9) 0.008(8)
C63C 0.118(9) 0.071(9) 0.144(10) 0.019(9) 0.070(9) 0.004(8)
C64C 0.120(8) 0.072(8) 0.142(9) 0.019(8) 0.069(8) 0.006(7)
N11D 0.120(9) 0.054(9) 0.159(10) 0.010(8) 0.068(8) -0.001(8)
C12D 0.108(8) 0.050(8) 0.161(9) 0.011(8) 0.072(8) 0.005(7)
C13D 0.119(10) 0.054(9) 0.161(10) 0.017(9) 0.070(9) 0.016(8)
C14D 0.128(9) 0.041(8) 0.169(10) 0.019(8) 0.070(9) 0.010(8)
C15D 0.127(10) 0.051(9) 0.163(11) 0.018(9) 0.072(9) 0.002(9)
C16D 0.122(10) 0.059(9) 0.160(11) 0.014(9) 0.072(9) -0.003(8)
C17D 0.141(11) 0.051(10) 0.183(12) 0.020(11) 0.076(10) 0.008(10)
O18D 0.154(13) 0.073(11) 0.228(15) 0.045(11) 0.107(12) 0.011(10)
N21D 0.113(8) 0.046(7) 0.140(8) 0.018(7) 0.068(7) -0.005(7)
N22D 0.109(8) 0.043(8) 0.151(9) 0.017(8) 0.065(8) -0.004(7)
C23D 0.103(8) 0.046(8) 0.157(9) 0.016(8) 0.070(7) 0.005(7)
C24D 0.107(9) 0.045(9) 0.145(10) 0.018(8) 0.069(8) 0.012(8)
C25D 0.113(9) 0.047(8) 0.145(10) 0.014(8) 0.067(8) 0.011(8)
C26D 0.111(9) 0.049(8) 0.137(9) 0.016(8) 0.075(8) -0.004(8)
N31D 0.158(11) 0.165(12) 0.170(11) 0.025(10) 0.111(10) -0.008(10)
C32D 0.160(10) 0.161(11) 0.165(10) 0.021(9) 0.106(9) -0.005(9)
C33D 0.172(11) 0.178(12) 0.168(11) 0.016(10) 0.103(10) -0.006(10)
C34D 0.172(11) 0.184(12) 0.176(11) 0.013(10) 0.105(10) -0.014(10)
C35D 0.165(12) 0.176(13) 0.169(12) 0.022(11) 0.115(10) -0.015(11)
C36D 0.162(12) 0.173(13) 0.173(12) 0.026(11) 0.112(10) -0.013(10)
C37D 0.175(13) 0.193(14) 0.183(13) -0.001(12) 0.102(11) -0.015(12)
O38D 0.179(17) 0.200(19) 0.201(18) -0.015(17) 0.093(16) -0.022(16)
C39D 0.175(13) 0.193(14) 0.183(13) -0.001(12) 0.102(11) -0.015(12)
O39D 0.179(17) 0.213(19) 0.191(18) -0.021(16) 0.097(16) -0.010(17)
N41D 0.171(9) 0.105(9) 0.141(9) 0.012(8) 0.091(8) 0.002(8)
N42D 0.164(10) 0.109(10) 0.143(10) 0.018(9) 0.099(9) 0.004(9)
C43D 0.165(10) 0.131(10) 0.155(9) 0.018(9) 0.099(8) 0.000(8)
C44D 0.173(11) 0.123(11) 0.153(11) 0.009(10) 0.094(9) 0.009(10)
C45D 0.175(11) 0.112(11) 0.144(10) 0.006(9) 0.091(10) 0.004(10)
C46D 0.156(10) 0.083(9) 0.135(10) 0.020(8) 0.086(8) 0.006(9)
C51D 0.111(8) 0.048(8) 0.127(9) 0.015(7) 0.074(7) 0.005(7)
C52D 0.120(9) 0.050(9) 0.131(10) 0.017(8) 0.076(8) 0.005(8)
C53D 0.121(10) 0.051(9) 0.137(10) 0.016(8) 0.079(8) 0.007(8)
C54D 0.119(9) 0.054(9) 0.135(10) 0.016(8) 0.076(8) 0.010(8)
C55D 0.120(8) 0.053(8) 0.129(9) 0.010(7) 0.078(7) 0.010(7)
C56D 0.114(8) 0.047(8) 0.123(8) 0.009(7) 0.077(7) 0.011(7)
C61D 0.124(9) 0.044(9) 0.123(10) 0.004(8) 0.072(8) 0.020(8)
C62D 0.121(10) 0.046(9) 0.130(10) 0.006(8) 0.077(8) 0.017(8)
C63D 0.126(10) 0.052(9) 0.135(10) 0.016(8) 0.084(8) 0.013(8)
C64D 0.132(9) 0.059(8) 0.134(9) 0.018(7) 0.081(7) 0.012(7)
N11E 0.148(10) 0.051(8) 0.169(11) 0.000(8) 0.074(9) 0.004(8)
C12E 0.144(10) 0.062(8) 0.164(10) 0.002(8) 0.064(8) 0.009(8)
C13E 0.162(11) 0.060(9) 0.168(11) 0.002(9) 0.056(10) 0.003(9)
C14E 0.171(11) 0.064(9) 0.178(11) 0.000(9) 0.055(10) 0.007(8)
C15E 0.169(11) 0.056(10) 0.173(12) -0.003(9) 0.063(10) 0.019(9)
C16E 0.159(11) 0.052(10) 0.162(12) 0.002(9) 0.072(10) 0.015(9)
C17E 0.181(13) 0.075(11) 0.185(13) 0.004(11) 0.047(12) 0.004(10)
O18E 0.197(17) 0.092(15) 0.194(16) 0.011(14) 0.046(15) 0.000(14)
C19E 0.180(13) 0.075(11) 0.184(13) 0.005(11) 0.048(12) 0.004(10)
O19E 0.180(17) 0.087(15) 0.201(16) -0.005(14) 0.042(15) 0.009(14)
N21E 0.131(9) 0.090(8) 0.173(9) 0.021(8) 0.064(8) 0.018(8)
N22E 0.123(10) 0.078(9) 0.171(10) 0.017(8) 0.064(8) 0.014(8)
C23E 0.137(9) 0.079(9) 0.172(10) 0.016(8) 0.065(8) 0.011(8)
C24E 0.143(10) 0.087(10) 0.180(11) 0.027(10) 0.070(10) 0.014(9)
C25E 0.140(10) 0.091(10) 0.179(11) 0.028(9) 0.068(10) 0.017(9)
C26E 0.115(9) 0.089(9) 0.161(10) 0.013(9) 0.063(9) 0.024(8)
N31E 0.121(9) 0.103(10) 0.145(10) 0.024(8) 0.085(8) 0.008(8)
C32E 0.117(9) 0.092(9) 0.136(9) 0.014(8) 0.085(7) 0.002(8)
C33E 0.117(10) 0.088(10) 0.131(10) 0.005(9) 0.074(8) 0.008(8)
C34E 0.121(10) 0.099(10) 0.140(10) 0.011(8) 0.060(8) 0.009(8)
C35E 0.122(10) 0.105(11) 0.146(11) 0.014(9) 0.070(9) 0.009(9)
C36E 0.123(10) 0.107(11) 0.150(11) 0.018(9) 0.081(9) 0.015(9)
C37E 0.130(12) 0.114(12) 0.152(12) 0.014(10) 0.052(10) 0.022(10)
O38E 0.182(15) 0.146(14) 0.178(14) -0.012(13) 0.047(12) 0.068(13)
N41E 0.112(9) 0.097(10) 0.127(9) 0.007(8) 0.093(8) -0.013(8)
N42E 0.112(9) 0.095(9) 0.135(9) 0.007(8) 0.086(8) -0.006(8)
C43E 0.114(9) 0.092(9) 0.132(9) 0.011(8) 0.085(7) -0.007(8)
C44E 0.121(10) 0.092(10) 0.123(10) 0.005(9) 0.082(9) -0.012(9)
C45E 0.117(9) 0.098(11) 0.125(10) 0.006(9) 0.084(9) -0.014(9)
C46E 0.097(11) 0.097(11) 0.148(12) 0.009(11) 0.064(10) 0.009(11)
C51E 0.100(8) 0.090(8) 0.144(9) 0.016(8) 0.063(8) 0.010(8)
C52E 0.096(9) 0.093(9) 0.130(10) 0.023(9) 0.066(8) 0.007(9)
C53E 0.087(9) 0.092(10) 0.127(10) 0.024(9) 0.063(8) 0.001(9)
C54E 0.089(9) 0.094(9) 0.132(10) 0.019(9) 0.068(8) 0.001(8)
C55E 0.087(8) 0.092(8) 0.143(9) 0.014(8) 0.065(7) 0.007(8)
C56E 0.089(8) 0.092(8) 0.142(9) 0.009(8) 0.065(7) 0.010(8)
C61E 0.084(9) 0.099(10) 0.148(10) 0.006(9) 0.068(8) 0.007(8)
C62E 0.084(9) 0.105(10) 0.149(11) 0.003(10) 0.066(9) 0.017(9)
C63E 0.084(9) 0.105(10) 0.151(11) 0.002(10) 0.070(8) 0.017(9)
C64E 0.087(8) 0.094(9) 0.143(10) 0.006(9) 0.073(8) 0.011(8)
N11F 0.108(9) 0.091(10) 0.144(10) -0.026(8) 0.063(8) -0.006(8)
C12F 0.111(9) 0.099(9) 0.147(9) -0.019(8) 0.065(8) -0.001(8)
C13F 0.121(10) 0.102(10) 0.147(10) -0.023(9) 0.064(9) -0.002(9)
C14F 0.130(10) 0.104(10) 0.152(10) -0.021(9) 0.068(8) -0.003(9)
C15F 0.115(10) 0.100(10) 0.151(11) -0.021(9) 0.068(9) -0.004(9)
C16F 0.111(10) 0.095(10) 0.147(11) -0.022(9) 0.066(9) -0.002(9)
C17F 0.150(12) 0.116(12) 0.155(11) -0.023(11) 0.078(10) 0.004(10)
O18F 0.182(15) 0.154(15) 0.156(14) -0.020(12) 0.086(12) 0.034(12)
N21F 0.111(8) 0.103(9) 0.145(9) -0.014(8) 0.059(8) 0.005(8)
N22F 0.111(9) 0.106(9) 0.150(9) -0.013(9) 0.060(8) 0.001(8)
C23F 0.108(9) 0.102(9) 0.147(9) -0.014(8) 0.061(8) 0.006(8)
C24F 0.115(10) 0.103(10) 0.147(10) -0.014(9) 0.061(8) 0.011(9)
C25F 0.118(9) 0.105(10) 0.150(10) -0.012(9) 0.062(9) 0.012(9)
C26F 0.104(9) 0.094(9) 0.136(10) -0.014(8) 0.059(8) 0.011(8)
N31F 0.079(8) 0.068(9) 0.151(9) 0.022(8) 0.070(8) 0.003(7)
C32F 0.083(8) 0.064(8) 0.145(9) 0.022(7) 0.073(7) 0.004(7)
C33F 0.099(9) 0.073(9) 0.153(10) 0.016(9) 0.075(8) 0.006(8)
C34F 0.110(9) 0.089(9) 0.163(10) 0.018(8) 0.082(8) 0.012(8)
C35F 0.097(9) 0.082(9) 0.164(10) 0.019(9) 0.080(8) 0.012(8)
C36F 0.092(9) 0.075(9) 0.152(10) 0.020(9) 0.076(8) 0.006(8)
C37F 0.117(11) 0.099(11) 0.167(11) 0.024(11) 0.086(9) 0.010(10)
O38F 0.110(14) 0.103(15) 0.161(15) 0.028(14) 0.093(13) 0.015(13)
C39F 0.117(11) 0.099(11) 0.168(11) 0.023(11) 0.086(10) 0.010(9)
O39F 0.124(15) 0.112(16) 0.175(16) 0.015(15) 0.078(14) 0.019(13)
N41F 0.073(7) 0.051(8) 0.117(8) 0.016(8) 0.052(8) 0.001(7)
N42F 0.083(7) 0.053(8) 0.121(8) 0.019(8) 0.049(7) 0.005(7)
C43F 0.075(7) 0.048(8) 0.127(8) 0.025(7) 0.065(7) -0.006(6)
C44F 0.077(8) 0.052(9) 0.123(9) 0.021(8) 0.057(8) 0.004(8)
C45F 0.075(8) 0.051(9) 0.114(9) 0.018(8) 0.053(8) 0.003(8)
C46F 0.085(10) 0.052(10) 0.119(11) 0.011(9) 0.071(9) 0.004(9)
C51F 0.096(8) 0.077(8) 0.137(9) -0.005(7) 0.063(7) 0.012(7)
C52F 0.093(9) 0.080(10) 0.139(10) -0.006(8) 0.064(8) 0.013(8)
C53F 0.091(9) 0.086(10) 0.137(10) -0.004(9) 0.068(8) 0.008(8)
C54F 0.083(9) 0.081(9) 0.135(10) -0.002(9) 0.067(8) 0.007(8)
C55F 0.078(7) 0.062(8) 0.126(9) 0.004(7) 0.068(7) 0.001(7)
C56F 0.084(8) 0.063(8) 0.136(9) 0.002(7) 0.067(7) 0.009(7)
C61F 0.092(9) 0.063(9) 0.135(10) 0.002(8) 0.065(8) 0.005(8)
C62F 0.082(9) 0.059(9) 0.136(10) 0.005(8) 0.066(8) -0.002(8)
C63F 0.085(8) 0.049(9) 0.127(10) 0.003(8) 0.072(8) 0.001(8)
C64F 0.082(8) 0.050(8) 0.121(9) 0.006(7) 0.071(7) -0.002(7)
S11S 0.128(12) 0.22(2) 0.214(19) 0.011(16) 0.056(12) 0.008(13)
C12S 0.24(3) 0.36(4) 0.31(4) 0.06(3) 0.10(3) -0.02(3)
S13S 0.34(4) 0.41(4) 0.42(4) 0.09(3) 0.10(3) -0.08(3)

loop_
_atom_type_symbol
_atom_type_description
_atom_type_scat_dispersion_real
_atom_type_scat_dispersion_imag
_atom_type_scat_source
C C 0.0033 0.0016 'International Tables Vol C Tables 4.2.6.8 and 6.1.1.4'
H H 0.0000 0.0000 'International Tables Vol C Tables 4.2.6.8 and 6.1.1.4'
B B 0.0013 0.0007 'International Tables Vol C Tables 4.2.6.8 and 6.1.1.4'
N N 0.0061 0.0033 'International Tables Vol C Tables 4.2.6.8 and 6.1.1.4'
O O 0.0106 0.0060 'International Tables Vol C Tables 4.2.6.8 and 6.1.1.4'
F F 0.0171 0.0103 'International Tables Vol C Tables 4.2.6.8 and 6.1.1.4'
S S 0.1246 0.1234 'International Tables Vol C Tables 4.2.6.8 and 6.1.1.4'
Co Co 0.3494 0.9721 'International Tables Vol C Tables 4.2.6.8 and 6.1.1.4'

loop_
_geom_angle_atom_site_label_1
_geom_angle_atom_site_label_2
_geom_angle_atom_site_label_3
_geom_angle
_geom_angle_site_symmetry_1
_geom_angle_site_symmetry_3
N22B Co1 N11A 168.7(6) . .
N22B Co1 N31F 89.2(5) . .
N11A Co1 N31F 95.3(6) . .
N22B Co1 N22A 101.3(5) . .
N11A Co1 N22A 74.4(6) . .
N31F Co1 N22A 169.6(5) . .
N22B Co1 N42F 100.6(5) . .
N11A Co1 N42F 90.5(5) . .
N31F Co1 N42F 75.6(5) . .
N22A Co1 N42F 102.4(5) . .
N22B Co1 N11B 77.7(6) . .
N11A Co1 N11B 91.7(6) . .
N31F Co1 N11B 92.5(5) . .
N22A Co1 N11B 89.5(5) . .
N42F Co1 N11B 168.0(5) . .
N22E Co2 N31A 92.8(6) . .
N22E Co2 N11C 93.9(6) . .
N31A Co2 N11C 170.9(5) . .
N22E Co2 N42A 160.7(6) . .
N31A Co2 N42A 76.0(6) . .
N11C Co2 N42A 99.1(5) . .
N22E Co2 N22C 100.0(6) . .
N31A Co2 N22C 95.6(5) . .
N11C Co2 N22C 77.2(5) . .
N42A Co2 N22C 96.7(5) . .
N22E Co2 N11E 75.4(7) . .
N31A Co2 N11E 91.6(5) . .
N11C Co2 N11E 96.0(5) . .
N42A Co2 N11E 89.1(6) . .
N22C Co2 N11E 171.7(6) . .
N42B Co3 N31E 104.0(6) . .
N42B Co3 N31B 74.6(6) . .
N31E Co3 N31B 173.0(5) . .
N42B Co3 N42E 96.2(5) . .
N31E Co3 N42E 75.4(6) . .
N31B Co3 N42E 97.8(5) . .
N42B Co3 N31D 90.7(7) . .
N31E Co3 N31D 95.2(6) . .
N31B Co3 N31D 91.6(5) . .
N42E Co3 N31D 169.5(6) . .
N42B Co3 N42D 160.3(6) . .
N31E Co3 N42D 90.7(6) . .
N31B Co3 N42D 92.4(6) . .
N42E Co3 N42D 100.1(6) . .
N31D Co3 N42D 74.8(7) . .
N11D Co4 N11F 173.9(6) . .
N11D Co4 N22F 99.6(6) . .
N11F Co4 N22F 76.9(6) . .
N11D Co4 N22D 77.3(6) . .
N11F Co4 N22D 97.9(6) . .
N22F Co4 N22D 95.4(5) . .
N11D Co4 N31C 91.2(6) . .
N11F Co4 N31C 93.8(6) . .
N22F Co4 N31C 90.6(7) . .
N22D Co4 N31C 167.8(6) . .
N11D Co4 N42C 93.1(5) . .
N11F Co4 N42C 91.7(6) . .
N22F Co4 N42C 160.3(7) . .
N22D Co4 N42C 102.1(6) . .
N31C Co4 N42C 74.0(7) . .
C12A N11A C16A 120.0 . .
C12A N11A Co1 116.1(8) . .
C16A N11A Co1 123.1(8) . .
C23A C12A N11A 117.0(12) . .
C23A C12A C13A 123.0(12) . .
N11A C12A C13A 120.0 . .
C12A C13A C14A 120.0 . .
C12A C13A H13A 120.0 . .
C14A C13A H13A 120.0 . .
C15A C14A C13A 120.0 . .
C15A C14A C17A 120.2(4) . .
C13A C14A C17A 119.8(4) . .
C14A C15A C16A 120.0 . .
C14A C15A H15A 120.0 . .
C16A C15A H15A 120.0 . .
C15A C16A N11A 120.0 . .
C15A C16A H16A 120.0 . .
N11A C16A H16A 120.0 . .
O18A C17A C14A 134(2) . .
O18A C17A H17A 103.8 . .
C14A C17A H17A 103.8 . .
O18A C17A H17B 103.8 . .
C14A C17A H17B 103.8 . .
H17A C17A H17B 105.4 . .
C17A O18A H18A 109.5 . .
C26A N21A C25A 130.6(12) . .
C26A N21A N22A 120.9(12) . .
C25A N21A N22A 108.0 . .
C23A N22A N21A 108.0 . .
C23A N22A Co1 114.7(8) . .
N21A N22A Co1 137.0(8) . .
C12A C23A C24A 135.3(13) . .
C12A C23A N22A 116.6(13) . .
C24A C23A N22A 108.0 . .
C23A C24A C25A 108.0 . .
C23A C24A H24A 126.0 . .
C25A C24A H24A 126.0 . .
N21A C25A C24A 108.0 . .
N21A C25A H25A 126.0 . .
C24A C25A H25A 126.0 . .
N21A C26A C51A 115.9(13) . .
N21A C26A H26A 108.3 . .
C51A C26A H26A 108.3 . .
N21A C26A H26B 108.3 . .
C51A C26A H26B 108.3 . .
H26A C26A H26B 107.4 . .
C32A N31A C36A 120.0 . .
C32A N31A Co2 113.8(7) . .
C36A N31A Co2 126.2(7) . .
C43A C32A C33A 120.4(12) . .
C43A C32A N31A 119.6(12) . .
C33A C32A N31A 120.0 . .
C34A C33A C32A 120.0 . .
C34A C33A H33A 120.0 . .
C32A C33A H33A 120.0 . .
C33A C34A C35A 120.0 . .
C33A C34A C37A 119.8(4) . .
C35A C34A C37A 120.2(4) . .
C36A C35A C34A 120.0 . .
C36A C35A H35A 120.0 . .
C34A C35A H35A 120.0 . .
C35A C36A N31A 120.0 . .
C35A C36A H36A 120.0 . .
N31A C36A H36A 120.0 . .
O38A C37A C34A 115.0(13) . .
O38A C37A H37A 108.5 . .
C34A C37A H37A 108.5 . .
O38A C37A H37B 108.5 . .
C34A C37A H37B 108.5 . .
H37A C37A H37B 107.5 . .
C37A O38A H38A 109.5 . .
N42A N41A C45A 108.0 . .
N42A N41A C46A 126.5(13) . .
C45A N41A C46A 125.0(13) . .
N41A N42A C43A 108.0 . .
N41A N42A Co2 137.8(8) . .
C43A N42A Co2 113.4(8) . .
C32A C43A C44A 134.9(13) . .
C32A C43A N42A 117.0(13) . .
C44A C43A N42A 108.0 . .
C43A C44A C45A 108.0 . .
C43A C44A H44A 126.0 . .
C45A C44A H44A 126.0 . .
N41A C45A C44A 108.0 . .
N41A C45A H45A 126.0 . .
C44A C45A H45A 126.0 . .
N41A C46A C64A 109.8(13) . .
N41A C46A H46A 109.7 . .
C64A C46A H46A 109.7 . .
N41A C46A H46B 109.7 . .
C64A C46A H46B 109.7 . .
H46A C46A H46B 108.2 . .
C52A C51A C56A 120.0 . .
C52A C51A C26A 120.0(8) . .
C56A C51A C26A 119.5(8) . .
C51A C52A C53A 120.0 . .
C51A C52A H52A 120.0 . .
C53A C52A H52A 120.0 . .
C54A C53A C52A 120.0 . .
C54A C53A H53A 120.0 . .
C52A C53A H53A 120.0 . .
C53A C54A C55A 120.0 . .
C53A C54A H54A 120.0 . .
C55A C54A H54A 120.0 . .
C56A C55A C54A 120.0 . .
C56A C55A C64A 120.0 . .
C54A C55A C64A 120.0 . .
C55A C56A C61A 120.0 . .
C55A C56A C51A 120.0 . .
C61A C56A C51A 120.0 . .
C62A C61A C56A 120.0 . .
C62A C61A H61A 120.0 . .
C56A C61A H61A 120.0 . .
C63A C62A C61A 120.0 . .
C63A C62A H62A 120.0 . .
C61A C62A H62A 120.0 . .
C62A C63A C64A 120.0 . .
C62A C63A H63A 120.0 . .
C64A C63A H63A 120.0 . .
C63A C64A C55A 120.0 . .
C63A C64A C46A 121.8(9) . .
C55A C64A C46A 118.2(9) . .
C12B N11B C16B 120.0 . .
C12B N11B Co1 110.7(9) . .
C16B N11B Co1 129.3(9) . .
C23B C12B N11B 118.8(13) . .
C23B C12B C13B 121.0(13) . .
N11B C12B C13B 120.0 . .
C12B C13B C14B 120.0 . .
C12B C13B H13B 120.0 . .
C14B C13B H13B 120.0 . .
C15B C14B C13B 120.0 . .
C15B C14B C17B 120.4(4) . .
C13B C14B C17B 119.5(4) . .
C14B C15B C16B 120.0 . .
C14B C15B H15B 120.0 . .
C16B C15B H15B 120.0 . .
C15B C16B N11B 120.0 . .
C15B C16B H16B 120.0 . .
N11B C16B H16B 120.0 . .
O18B C17B C14B 108.3(16) . .
O18B C17B H17C 110.0 . .
C14B C17B H17C 110.0 . .
O18B C17B H17D 110.0 . .
C14B C17B H17D 110.0 . .
H17C C17B H17D 108.4 . .
C17B O18B H18B 109.5 . .
C26B N21B N22B 118.3(13) . .
C26B N21B C25B 133.7(13) . .
N22B N21B C25B 108.0 . .
C23B N22B N21B 108.0 . .
C23B N22B Co1 110.2(9) . .
N21B N22B Co1 141.0(9) . .
C12B C23B N22B 121.5(14) . .
C12B C23B C24B 130.5(14) . .
N22B C23B C24B 108.0 . .
C25B C24B C23B 108.0 . .
C25B C24B H24B 126.0 . .
C23B C24B H24B 126.0 . .
C24B C25B N21B 108.0 . .
C24B C25B H25B 126.0 . .
N21B C25B H25B 126.0 . .
N21B C26B C51B 117.3(14) . .
N21B C26B H26C 108.0 . .
C51B C26B H26C 108.0 . .
N21B C26B H26D 108.0 . .
C51B C26B H26D 108.0 . .
H26C C26B H26D 107.2 . .
C32B N31B C36B 120.0 . .
C32B N31B Co3 115.1(7) . .
C36B N31B Co3 124.9(7) . .
C43B C32B C33B 121.6(12) . .
C43B C32B N31B 118.1(12) . .
C33B C32B N31B 120.0 . .
C32B C33B C34B 120.0 . .
C32B C33B H33B 120.0 . .
C34B C33B H33B 120.0 . .
C35B C34B C33B 120.0 . .
C35B C34B C37B 120.2(4) . .
C33B C34B C37B 119.8(4) . .
C34B C35B C36B 120.0 . .
C34B C35B H35B 120.0 . .
C36B C35B H35B 120.0 . .
C35B C36B N31B 120.0 . .
C35B C36B H36B 120.0 . .
N31B C36B H36B 120.0 . .
O38B C37B C34B 113.9(12) . .
O38B C37B H37C 108.8 . .
C34B C37B H37C 108.8 . .
O38B C37B H37D 108.8 . .
C34B C37B H37D 108.8 . .
H37C C37B H37D 107.7 . .
C37B O38B H38B 109.5 . .
C45B N41B N42B 108.0 . .
C45B N41B C46B 121.8(14) . .
N42B N41B C46B 130.0(14) . .
C43B N42B N41B 108.0 . .
C43B N42B Co3 116.6(9) . .
N41B N42B Co3 135.3(9) . .
C32B C43B N42B 115.4(14) . .
C32B C43B C44B 136.6(14) . .
N42B C43B C44B 108.0 . .
C45B C44B C43B 108.0 . .
C45B C44B H44B 126.0 . .
C43B C44B H44B 126.0 . .
N41B C45B C44B 108.0 . .
N41B C45B H45B 126.0 . .
C44B C45B H45B 126.0 . .
N41B C46B C64B 115.2(17) . .
N41B C46B H46C 108.5 . .
C64B C46B H46C 108.5 . .
N41B C46B H46D 108.5 . .
C64B C46B H46D 108.5 . .
H46C C46B H46D 107.5 . .
C52B C51B C56B 120.0 . .
C52B C51B C26B 118.3(9) . .
C56B C51B C26B 121.5(9) . .
C51B C52B C53B 120.0 . .
C51B C52B H52B 120.0 . .
C53B C52B H52B 120.0 . .
C54B C53B C52B 120.0 . .
C54B C53B H53B 120.0 . .
C52B C53B H53B 120.0 . .
C53B C54B C55B 120.0 . .
C53B C54B H54B 120.0 . .
C55B C54B H54B 120.0 . .
C56B C55B C54B 120.0 . .
C56B C55B C64B 120.0 . .
C54B C55B C64B 120.0 . .
C55B C56B C61B 120.0 . .
C55B C56B C51B 120.0 . .
C61B C56B C51B 120.0 . .
C62B C61B C56B 120.0 . .
C62B C61B H61B 120.0 . .
C56B C61B H61B 120.0 . .
C61B C62B C63B 120.0 . .
C61B C62B H62B 120.0 . .
C63B C62B H62B 120.0 . .
C64B C63B C62B 120.0 . .
C64B C63B H63B 120.0 . .
C62B C63B H63B 120.0 . .
C63B C64B C55B 120.0 . .
C63B C64B C46B 120.1(10) . .
C55B C64B C46B 119.9(10) . .
C12C N11C C16C 120.0 . .
C12C N11C Co2 115.0(7) . .
C16C N11C Co2 125.0(7) . .
C23C C12C C13C 123.9(11) . .
C23C C12C N11C 115.9(11) . .
C13C C12C N11C 120.0 . .
C12C C13C C14C 120.0 . .
C12C C13C H13C 120.0 . .
C14C C13C H13C 120.0 . .
C15C C14C C13C 120.0 . .
C15C C14C C17C 120.0(4) . .
C13C C14C C17C 120.0(4) . .
C14C C15C C16C 120.0 . .
C14C C15C H15C 120.0 . .
C16C C15C H15C 120.0 . .
C15C C16C N11C 120.0 . .
C15C C16C H16C 120.0 . .
N11C C16C H16C 120.0 . .
O18C C17C C14C 115.1(13) . .
O18C C17C H17E 108.5 . .
C14C C17C H17E 108.5 . .
O18C C17C H17F 108.5 . .
C14C C17C H17F 108.5 . .
H17E C17C H17F 107.5 . .
C17C O18C H18C 109.5 . .
C26C N21C C25C 131.4(13) . .
C26C N21C N22C 120.6(13) . .
C25C N21C N22C 108.0 . .
C23C N22C N21C 108.0 . .
C23C N22C Co2 109.2(9) . .
N21C N22C Co2 142.7(9) . .
C12C C23C C24C 129.7(13) . .
C12C C23C N22C 122.3(13) . .
C24C C23C N22C 108.0 . .
C23C C24C C25C 108.0 . .
C23C C24C H24C 126.0 . .
C25C C24C H24C 126.0 . .
N21C C25C C24C 108.0 . .
N21C C25C H25C 126.0 . .
C24C C25C H25C 126.0 . .
N21C C26C C51C 115.2(15) . .
N21C C26C H26E 108.5 . .
C51C C26C H26E 108.5 . .
N21C C26C H26F 108.5 . .
C51C C26C H26F 108.5 . .
H26E C26C H26F 107.5 . .
C32C N31C C36C 120.0 . .
C32C N31C Co4 113.2(10) . .
C36C N31C Co4 126.8(10) . .
C43C C32C N31C 123.5(15) . .
C43C C32C C33C 116.5(15) . .
N31C C32C C33C 120.0 . .
C34C C33C C32C 120.0 . .
C34C C33C H33C 120.0 . .
C32C C33C H33C 120.0 . .
C35C C34C C33C 120.0 . .
C35C C34C C37C 120.0(4) . .
C33C C34C C37C 119.9(4) . .
C35C C34C C39C 119.9(5) . .
C33C C34C C39C 119.8(5) . .
C34C C35C C36C 120.0 . .
C34C C35C H35C 120.0 . .
C36C C35C H35C 120.0 . .
C35C C36C N31C 120.0 . .
C35C C36C H36C 120.0 . .
N31C C36C H36C 120.0 . .
O38C C37C C34C 107(2) . .
O38C C37C H37E 110.3 . .
C34C C37C H37E 110.3 . .
O38C C37C H37F 110.3 . .
C34C C37C H37F 110.3 . .
H37E C37C H37F 108.6 . .
C37C O38C H38C 109.5 . .
O39C C39C C34C 106(3) . .
O39C C39C H39A 110.4 . .
C34C C39C H39A 110.4 . .
O39C C39C H39B 110.4 . .
C34C C39C H39B 110.4 . .
H39A C39C H39B 108.6 . .
C39C O39C H39C 109.5 . .
C46C N41C C45C 127.6(16) . .
C46C N41C N42C 124.1(16) . .
C45C N41C N42C 108.0 . .
N41C N42C C43C 108.0 . .
N41C N42C Co4 134.8(11) . .
C43C N42C Co4 117.1(11) . .
C32C C43C C44C 139.8(17) . .
C32C C43C N42C 112.2(17) . .
C44C C43C N42C 108.0 . .
C43C C44C C45C 108.0 . .
C43C C44C H44C 126.0 . .
C45C C44C H44C 126.0 . .
N41C C45C C44C 108.0 . .
N41C C45C H45C 126.0 . .
C44C C45C H45C 126.0 . .
C64C C46C N41C 113.6(18) . .
C64C C46C H46E 108.8 . .
N41C C46C H46E 108.8 . .
C64C C46C H46F 108.8 . .
N41C C46C H46F 108.8 . .
H46E C46C H46F 107.7 . .
C52C C51C C56C 120.0 . .
C52C C51C C26C 114.5(10) . .
C56C C51C C26C 125.4(10) . .
C51C C52C C53C 120.0 . .
C51C C52C H52C 120.0 . .
C53C C52C H52C 120.0 . .
C54C C53C C52C 120.0 . .
C54C C53C H53C 120.0 . .
C52C C53C H53C 120.0 . .
C55C C54C C53C 120.0 . .
C55C C54C H54C 120.0 . .
C53C C54C H54C 120.0 . .
C56C C55C C54C 120.0 . .
C56C C55C C64C 120.0 . .
C54C C55C C64C 120.0 . .
C55C C56C C61C 120.0 . .
C55C C56C C51C 120.0 . .
C61C C56C C51C 120.0 . .
C56C C61C C62C 120.0 . .
C56C C61C H61C 120.0 . .
C62C C61C H61C 120.0 . .
C61C C62C C63C 120.0 . .
C61C C62C H62C 120.0 . .
C63C C62C H62C 120.0 . .
C62C C63C C64C 120.0 . .
C62C C63C H63C 120.0 . .
C64C C63C H63C 120.0 . .
C63C C64C C55C 120.0 . .
C63C C64C C46C 120.3(12) . .
C55C C64C C46C 119.7(12) . .
C12D N11D C16D 120.0 . .
C12D N11D Co4 113.0(7) . .
C16D N11D Co4 127.0(7) . .
C23D C12D C13D 119.0(12) . .
C23D C12D N11D 120.7(12) . .
C13D C12D N11D 120.0 . .
C12D C13D C14D 120.0 . .
C12D C13D H13D 120.0 . .
C14D C13D H13D 120.0 . .
C13D C14D C15D 120.0 . .
C13D C14D C17D 120.1(4) . .
C15D C14D C17D 119.9(4) . .
C16D C15D C14D 120.0 . .
C16D C15D H15D 120.0 . .
C14D C15D H15D 120.0 . .
C15D C16D N11D 120.0 . .
C15D C16D H16D 120.0 . .
N11D C16D H16D 120.0 . .
O18D C17D C14D 113.6(13) . .
O18D C17D H17G 108.8 . .
C14D C17D H17G 108.8 . .
O18D C17D H17H 108.8 . .
C14D C17D H17H 108.8 . .
H17G C17D H17H 107.7 . .
C17D O18D H18D 109.5 . .
C26D N21D C25D 124.0(15) . .
C26D N21D N22D 126.9(15) . .
C25D N21D N22D 108.0 . .
C23D N22D N21D 108.0 . .
C23D N22D Co4 112.8(9) . .
N21D N22D Co4 139.2(9) . .
C12D C23D N22D 115.7(14) . .
C12D C23D C24D 136.3(14) . .
N22D C23D C24D 108.0 . .
C23D C24D C25D 108.0 . .
C23D C24D H24D 126.0 . .
C25D C24D H24D 126.0 . .
N21D C25D C24D 108.0 . .
N21D C25D H25D 126.0 . .
C24D C25D H25D 126.0 . .
N21D C26D C51D 118.9(15) . .
N21D C26D H26G 107.6 . .
C51D C26D H26G 107.6 . .
N21D C26D H26H 107.6 . .
C51D C26D H26H 107.6 . .
H26G C26D H26H 107.0 . .
C32D N31D C36D 120.0 . .
C32D N31D Co3 112.4(10) . .
C36D N31D Co3 127.5(10) . .
C43D C32D C33D 116.5(16) . .
C43D C32D N31D 123.1(16) . .
C33D C32D N31D 120.0 . .
C32D C33D C34D 120.0 . .
C32D C33D H33D 120.0 . .
C34D C33D H33D 120.0 . .
C33D C34D C35D 120.0 . .
C33D C34D C37D 120.1(4) . .
C35D C34D C37D 119.7(4) . .
C33D C34D C39D 119.1(8) . .
C35D C34D C39D 120.5(9) . .
C36D C35D C34D 120.0 . .
C36D C35D H35D 120.0 . .
C34D C35D H35D 120.0 . .
C35D C36D N31D 120.0 . .
C35D C36D H36D 120.0 . .
N31D C36D H36D 120.0 . .
O38D C37D C34D 104(2) . .
O38D C37D H37G 110.9 . .
C34D C37D H37G 110.9 . .
O38D C37D H37H 110.9 . .
C34D C37D H37H 110.9 . .
H37G C37D H37H 108.9 . .
C37D O38D H38D 109.5 . .
O39D C39D C34D 115(2) . .
O39D C39D H39D 108.6 . .
C34D C39D H39D 108.6 . .
O39D C39D H39E 108.6 . .
C34D C39D H39E 108.6 . .
H39D C39D H39E 107.6 . .
C39D O39D H39F 109.5 . .
C45D N41D N42D 108.0 . .
C45D N41D C46D 134.4(17) . .
N42D N41D C46D 115.8(17) . .
C43D N42D N41D 108.0 . .
C43D N42D Co3 112.8(11) . .
N41D N42D Co3 139.1(11) . .
C32D C43D C44D 135.0(18) . .
C32D C43D N42D 116.8(18) . .
C44D C43D N42D 108.0 . .
C43D C44D C45D 108.0 . .
C43D C44D H44D 126.0 . .
C45D C44D H44D 126.0 . .
N41D C45D C44D 108.0 . .
N41D C45D H45D 126.0 . .
C44D C45D H45D 126.0 . .
N41D C46D C64D 118.4(18) . .
N41D C46D H46G 107.7 . .
C64D C46D H46G 107.7 . .
N41D C46D H46H 107.7 . .
C64D C46D H46H 107.7 . .
H46G C46D H46H 107.1 . .
C52D C51D C56D 120.0 . .
C52D C51D C26D 115.0(10) . .
C56D C51D C26D 125.0(10) . .
C53D C52D C51D 120.0 . .
C53D C52D H52D 120.0 . .
C51D C52D H52D 120.0 . .
C52D C53D C54D 120.0 . .
C52D C53D H53D 120.0 . .
C54D C53D H53D 120.0 . .
C55D C54D C53D 120.0 . .
C55D C54D H54D 120.0 . .
C53D C54D H54D 120.0 . .
C56D C55D C54D 120.0 . .
C56D C55D C64D 120.0 . .
C54D C55D C64D 120.0 . .
C61D C56D C55D 120.0 . .
C61D C56D C51D 120.0 . .
C55D C56D C51D 120.0 . .
C62D C61D C56D 120.0 . .
C62D C61D H61D 120.0 . .
C56D C61D H61D 120.0 . .
C63D C62D C61D 120.0 . .
C63D C62D H62D 120.0 . .
C61D C62D H62D 120.0 . .
C62D C63D C64D 120.0 . .
C62D C63D H63D 120.0 . .
C64D C63D H63D 120.0 . .
C63D C64D C55D 120.0 . .
C63D C64D C46D 121.5(10) . .
C55D C64D C46D 118.5(10) . .
C12E N11E C16E 120.0 . .
C12E N11E Co2 114.4(8) . .
C16E N11E Co2 125.5(8) . .
C23E C12E N11E 114.2(14) . .
C23E C12E C13E 125.8(14) . .
N11E C12E C13E 120.0 . .
C12E C13E C14E 120.0 . .
C12E C13E H13E 120.0 . .
C14E C13E H13E 120.0 . .
C15E C14E C13E 120.0 . .
C15E C14E C19E 119.8(4) . .
C13E C14E C19E 120.2(4) . .
C15E C14E C17E 120.1(4) . .
C13E C14E C17E 119.8(4) . .
C14E C15E C16E 120.0 . .
C14E C15E H15E 120.0 . .
C16E C15E H15E 120.0 . .
C15E C16E N11E 120.0 . .
C15E C16E H16E 120.0 . .
N11E C16E H16E 120.0 . .
O18E C17E C14E 109(2) . .
O18E C17E H17I 109.8 . .
C14E C17E H17I 109.8 . .
O18E C17E H17J 109.8 . .
C14E C17E H17J 109.8 . .
H17I C17E H17J 108.3 . .
C17E O18E H18E 109.5 . .
O19E C19E C14E 111(2) . .
O19E C19E H19A 109.5 . .
C14E C19E H19A 109.5 . .
O19E C19E H19B 109.5 . .
C14E C19E H19B 109.5 . .
H19A C19E H19B 108.1 . .
C19E O19E H19E 109.5 . .
N22E N21E C25E 108.0 . .
N22E N21E C26E 119.7(16) . .
C25E N21E C26E 131.5(16) . .
N21E N22E C23E 108.0 . .
N21E N22E Co2 139.7(11) . .
C23E N22E Co2 112.1(11) . .
C12E C23E C24E 128.4(16) . .
C12E C23E N22E 123.6(16) . .
C24E C23E N22E 108.0 . .
C25E C24E C23E 108.0 . .
C25E C24E H24E 126.0 . .
C23E C24E H24E 126.0 . .
C24E C25E N21E 108.0 . .
C24E C25E H25E 126.0 . .
N21E C25E H25E 126.0 . .
N21E C26E C51E 116.2(17) . .
N21E C26E H26I 108.2 . .
C51E C26E H26I 108.2 . .
N21E C26E H26J 108.2 . .
C51E C26E H26J 108.2 . .
H26I C26E H26J 107.4 . .
C32E N31E C36E 120.0 . .
C32E N31E Co3 114.7(7) . .
C36E N31E Co3 125.1(7) . .
C43E C32E C33E 121.4(12) . .
C43E C32E N31E 118.5(12) . .
C33E C32E N31E 120.0 . .
C32E C33E C34E 120.0 . .
C32E C33E H33E 120.0 . .
C34E C33E H33E 120.0 . .
C35E C34E C33E 120.0 . .
C35E C34E C37E 120.2(4) . .
C33E C34E C37E 119.8(4) . .
C36E C35E C34E 120.0 . .
C36E C35E H35E 120.0 . .
C34E C35E H35E 120.0 . .
C35E C36E N31E 120.0 . .
C35E C36E H36E 120.0 . .
N31E C36E H36E 120.0 . .
O38E C37E C34E 111.4(13) . .
O38E C37E H37Y 109.3 . .
C34E C37E H37Y 109.3 . .
O38E C37E H37Z 109.3 . .
C34E C37E H37Z 109.3 . .
H37Y C37E H37Z 108.0 . .
C37E O38E H38E 109.5 . .
N42E N41E C45E 108.0 . .
N42E N41E C46E 123.2(13) . 7_567
C45E N41E C46E 128.1(14) . 7_567
N41E N42E C43E 108.0 . .
N41E N42E Co3 139.5(9) . .
C43E N42E Co3 112.3(9) . .
C32E C43E C44E 134.1(13) . .
C32E C43E N42E 117.7(14) . .
C44E C43E N42E 108.0 . .
C43E C44E C45E 108.0 . .
C43E C44E H44E 126.0 . .
C45E C44E H44E 126.0 . .
C44E C45E N41E 108.0 . .
C44E C45E H45E 126.0 . .
N41E C45E H45E 126.0 . .
N41E C46E C64E 114.0(16) 7_567 .
N41E C46E H46I 108.7 7_567 .
C64E C46E H46I 108.7 . .
N41E C46E H46J 108.7 7_567 .
C64E C46E H46J 108.7 . .
H46I C46E H46J 107.6 . .
C52E C51E C56E 120.0 . .
C52E C51E C26E 120.6(11) . .
C56E C51E C26E 119.3(11) . .
C53E C52E C51E 120.0 . .
C53E C52E H52E 120.0 . .
C51E C52E H52E 120.0 . .
C54E C53E C52E 120.0 . .
C54E C53E H53E 120.0 . .
C52E C53E H53E 120.0 . .
C55E C54E C53E 120.0 . .
C55E C54E H54E 120.0 . .
C53E C54E H54E 120.0 . .
C54E C55E C56E 120.0 . .
C54E C55E C64E 120.0 . .
C56E C55E C64E 120.0 . .
C61E C56E C55E 120.0 . .
C61E C56E C51E 120.0 . .
C55E C56E C51E 120.0 . .
C62E C61E C56E 120.0 . .
C62E C61E H61E 120.0 . .
C56E C61E H61E 120.0 . .
C61E C62E C63E 120.0 . .
C61E C62E H62E 120.0 . .
C63E C62E H62E 120.0 . .
C64E C63E C62E 120.0 . .
C64E C63E H63E 120.0 . .
C62E C63E H63E 120.0 . .
C63E C64E C55E 120.0 . .
C63E C64E C46E 118.3(10) . .
C55E C64E C46E 121.7(10) . .
C12F N11F C16F 120.0 . .
C12F N11F Co4 113.7(8) . .
C16F N11F Co4 126.2(8) . .
C23F C12F C13F 121.2(13) . .
C23F C12F N11F 118.8(13) . .
C13F C12F N11F 120.0 . .
C14F C13F C12F 120.0 . .
C14F C13F H13F 120.0 . .
C12F C13F H13F 120.0 . .
C15F C14F C13F 120.0 . .
C15F C14F C17F 120.3(4) . .
C13F C14F C17F 119.7(4) . .
C14F C15F C16F 120.0 . .
C14F C15F H15F 120.0 . .
C16F C15F H15F 120.0 . .
C15F C16F N11F 120.0 . .
C15F C16F H16F 120.0 . .
N11F C16F H16F 120.0 . .
O18F C17F C14F 111.3(14) . .
O18F C17F H17K 109.4 . .
C14F C17F H17K 109.4 . .
O18F C17F H17L 109.4 . .
C14F C17F H17L 109.4 . .
H17K C17F H17L 108.0 . .
C17F O18F H18F 109.5 . .
C25F N21F N22F 108.0 . .
C25F N21F C26F 128.6(15) . .
N22F N21F C26F 122.7(15) . .
C23F N22F N21F 108.0 . .
C23F N22F Co4 113.1(10) . .
N21F N22F Co4 138.6(10) . .
C12F C23F N22F 117.4(15) . .
C12F C23F C24F 134.5(15) . .
N22F C23F C24F 108.0 . .
C25F C24F C23F 108.0 . .
C25F C24F H24F 126.0 . .
C23F C24F H24F 126.0 . .
N21F C25F C24F 108.0 . .
N21F C25F H25F 126.0 . .
C24F C25F H25F 126.0 . .
N21F C26F C51F 117.6(17) . .
N21F C26F H26K 107.9 . .
C51F C26F H26K 107.9 . .
N21F C26F H26L 107.9 . .
C51F C26F H26L 107.9 . .
H26K C26F H26L 107.2 . .
C32F N31F C36F 120.0 . .
C32F N31F Co1 114.4(7) . .
C36F N31F Co1 125.6(7) . .
C43F C32F C33F 120.1(10) . .
C43F C32F N31F 119.7(10) . .
C33F C32F N31F 120.0 . .
C32F C33F C34F 120.0 . .
C32F C33F H33F 120.0 . .
C34F C33F H33F 120.0 . .
C35F C34F C33F 120.0 . .
C35F C34F C37F 119.7(4) . .
C33F C34F C37F 120.3(4) . .
C35F C34F C39F 120.2(4) . .
C33F C34F C39F 119.8(4) . .
C34F C35F C36F 120.0 . .
C34F C35F H35F 120.0 . .
C36F C35F H35F 120.0 . .
C35F C36F N31F 120.0 . .
C35F C36F H36F 120.0 . .
N31F C36F H36F 120.0 . .
O38F C37F C34F 116.8(16) . .
O38F C37F H37I 108.1 . .
C34F C37F H37I 108.1 . .
O38F C37F H37J 108.1 . .
C34F C37F H37J 108.1 . .
H37I C37F H37J 107.3 . .
C37F O38F H38F 109.5 . .
O39F C39F C34F 113.6(17) . .
O39F C39F H39G 108.8 . .
C34F C39F H39G 108.8 . .
O39F C39F H39H 108.8 . .
C34F C39F H39H 108.8 . .
H39G C39F H39H 107.7 . .
C39F O39F H39I 109.5 . .
C46F N41F N42F 123.5(12) 7_567 .
C46F N41F C45F 128.5(12) 7_567 .
N42F N41F C45F 108.0 . .
C43F N42F N41F 108.0 . .
C43F N42F Co1 115.4(7) . .
N41F N42F Co1 136.0(7) . .
C32F C43F N42F 114.5(11) . .
C32F C43F C44F 137.3(11) . .
N42F C43F C44F 108.0 . .
C43F C44F C45F 108.0 . .
C43F C44F H44F 126.0 . .
C45F C44F H44F 126.0 . .
N41F C45F C44F 108.0 . .
N41F C45F H45F 126.0 . .
C44F C45F H45F 126.0 . .
N41F C46F C64F 113.4(13) 7_567 .
N41F C46F H46K 108.9 7_567 .
C64F C46F H46K 108.9 . .
N41F C46F H46L 108.9 7_567 .
C64F C46F H46L 108.9 . .
H46K C46F H46L 107.7 . .
C52F C51F C56F 120.0 . .
C52F C51F C26F 116.8(11) . .
C56F C51F C26F 123.2(11) . .
C53F C52F C51F 120.0 . .
C53F C52F H52F 120.0 . .
C51F C52F H52F 120.0 . .
C52F C53F C54F 120.0 . .
C52F C53F H53F 120.0 . .
C54F C53F H53F 120.0 . .
C53F C54F C55F 120.0 . .
C53F C54F H54F 120.0 . .
C55F C54F H54F 120.0 . .
C56F C55F C54F 120.0 . .
C56F C55F C64F 120.0 . .
C54F C55F C64F 120.0 . .
C61F C56F C55F 120.0 . .
C61F C56F C51F 120.0 . .
C55F C56F C51F 120.0 . .
C62F C61F C56F 120.0 . .
C62F C61F H61F 120.0 . .
C56F C61F H61F 120.0 . .
C61F C62F C63F 120.0 . .
C61F C62F H62F 120.0 . .
C63F C62F H62F 120.0 . .
C64F C63F C62F 120.0 . .
C64F C63F H63F 120.0 . .
C62F C63F H63F 120.0 . .
C63F C64F C55F 120.0 . .
C63F C64F C46F 119.7(9) . .
C55F C64F C46F 120.3(9) . .
F11 B1 F13 109.0(10) . .
F11 B1 F12 109.5(10) . .
F13 B1 F12 109.3(9) . .
F11 B1 F14 110.3(10) . .
F13 B1 F14 108.6(9) . .
F12 B1 F14 110.1(10) . .
F21 B2 F22 110.5(9) . .
F21 B2 F23 109.0(9) . .
F22 B2 F23 109.1(9) . .
F21 B2 F24 109.2(9) . .
F22 B2 F24 109.6(9) . .
F23 B2 F24 109.4(9) . .
F34 B3 F32 110.0(10) . .
F34 B3 F33 109.3(10) . .
F32 B3 F33 109.2(9) . .
F34 B3 F31 109.3(9) . .
F32 B3 F31 109.3(9) . .
F33 B3 F31 109.7(9) . .
F42 B4 F41 109.2(10) . .
F42 B4 F43 110.2(10) . .
F41 B4 F43 109.2(10) . .
F42 B4 F44 109.2(10) . .
F41 B4 F44 109.6(10) . .
F43 B4 F44 109.4(10) . .
F53 B5 F52 109.2(10) . .
F53 B5 F54 109.9(10) . .
F52 B5 F54 110.1(10) . .
F53 B5 F51 109.6(10) . .
F52 B5 F51 109.2(10) . .
F54 B5 F51 108.9(10) . .
F64 B6 F61 109.4(10) . .
F64 B6 F62 109.8(10) . .
F61 B6 F62 108.9(9) . .
F64 B6 F63 109.5(10) . .
F61 B6 F63 110.2(10) . .
F62 B6 F63 109.2(9) . .
S11S C12S S13S 166(5) . .

loop_
_geom_bond_atom_site_label_1
_geom_bond_atom_site_label_2
_geom_bond_distance
_geom_bond_site_symmetry_2
Co1 N22B 2.132(11) .
Co1 N11A 2.149(11) .
Co1 N31F 2.149(10) .
Co1 N22A 2.164(10) .
Co1 N42F 2.165(10) .
Co1 N11B 2.192(11) .
Co2 N22E 2.116(13) .
Co2 N31A 2.139(11) .
Co2 N11C 2.141(11) .
Co2 N42A 2.151(11) .
Co2 N22C 2.191(10) .
Co2 N11E 2.216(11) .
Co3 N42B 2.101(12) .
Co3 N31E 2.104(11) .
Co3 N31B 2.137(11) .
Co3 N42E 2.151(10) .
Co3 N31D 2.168(12) .
Co3 N42D 2.213(14) .
Co4 N11D 2.118(11) .
Co4 N11F 2.129(11) .
Co4 N22F 2.135(13) .
Co4 N22D 2.168(11) .
Co4 N31C 2.203(14) .
Co4 N42C 2.223(12) .
N11A C12A 1.3900 .
N11A C16A 1.3900 .
C12A C23A 1.341(13) .
C12A C13A 1.3900 .
C13A C14A 1.3900 .
C13A H13A 0.9500 .
C14A C15A 1.3900 .
C14A C17A 1.539(15) .
C15A C16A 1.3900 .
C15A H15A 0.9500 .
C16A H16A 0.9500 .
C17A O18A 1.319(14) .
C17A H17A 0.9900 .
C17A H17B 0.9900 .
O18A H18A 0.8400 .
N21A C26A 1.370(18) .
N21A C25A 1.4200 .
N21A N22A 1.4200 .
N22A C23A 1.4200 .
C23A C24A 1.4200 .
C24A C25A 1.4200 .
C24A H24A 0.9500 .
C25A H25A 0.9500 .
C26A C51A 1.574(17) .
C26A H26A 0.9900 .
C26A H26B 0.9900 .
N31A C32A 1.3900 .
N31A C36A 1.3900 .
C32A C43A 1.308(13) .
C32A C33A 1.3900 .
C33A C34A 1.3900 .
C33A H33A 0.9500 .
C34A C35A 1.3900 .
C34A C37A 1.502(14) .
C35A C36A 1.3900 .
C35A H35A 0.9500 .
C36A H36A 0.9500 .
C37A O38A 1.453(14) .
C37A H37A 0.9900 .
C37A H37B 0.9900 .
O38A H38A 0.8400 .
N41A N42A 1.4200 .
N41A C45A 1.4200 .
N41A C46A 1.49(2) .
N42A C43A 1.4200 .
C43A C44A 1.4200 .
C44A C45A 1.4200 .
C44A H44A 0.9500 .
C45A H45A 0.9500 .
C46A C64A 1.509(18) .
C46A H46A 0.9900 .
C46A H46B 0.9900 .
C51A C52A 1.3900 .
C51A C56A 1.3900 .
C52A C53A 1.3900 .
C52A H52A 0.9500 .
C53A C54A 1.3900 .
C53A H53A 0.9500 .
C54A C55A 1.3900 .
C54A H54A 0.9500 .
C55A C56A 1.3900 .
C55A C64A 1.3900 .
C56A C61A 1.3900 .
C61A C62A 1.3900 .
C61A H61A 0.9500 .
C62A C63A 1.3900 .
C62A H62A 0.9500 .
C63A C64A 1.3900 .
C63A H63A 0.9500 .
N11B C12B 1.3900 .
N11B C16B 1.3900 .
C12B C23B 1.300(16) .
C12B C13B 1.3900 .
C13B C14B 1.3900 .
C13B H13B 0.9500 .
C14B C15B 1.3900 .
C14B C17B 1.539(15) .
C15B C16B 1.3900 .
C15B H15B 0.9500 .
C16B H16B 0.9500 .
C17B O18B 1.314(15) .
C17B H17C 0.9900 .
C17B H17D 0.9900 .
O18B H18B 0.8400 .
N21B C26B 1.36(2) .
N21B N22B 1.4200 .
N21B C25B 1.4200 .
N22B C23B 1.4200 .
C23B C24B 1.4200 .
C24B C25B 1.4200 .
C24B H24B 0.9500 .
C25B H25B 0.9500 .
C26B C51B 1.50(2) .
C26B H26C 0.9900 .
C26B H26D 0.9900 .
N31B C32B 1.3900 .
N31B C36B 1.3900 .
C32B C43B 1.301(14) .
C32B C33B 1.3900 .
C33B C34B 1.3900 .
C33B H33B 0.9500 .
C34B C35B 1.3900 .
C34B C37B 1.502(14) .
C35B C36B 1.3900 .
C35B H35B 0.9500 .
C36B H36B 0.9500 .
C37B O38B 1.458(14) .
C37B H37C 0.9900 .
C37B H37D 0.9900 .
O38B H38B 0.8400 .
N41B C45B 1.4200 .
N41B N42B 1.4200 .
N41B C46B 1.46(2) .
N42B C43B 1.4200 .
C43B C44B 1.4200 .
C44B C45B 1.4200 .
C44B H44B 0.9500 .
C45B H45B 0.9500 .
C46B C64B 1.50(2) .
C46B H46C 0.9900 .
C46B H46D 0.9900 .
C51B C52B 1.3900 .
C51B C56B 1.3900 .
C52B C53B 1.3900 .
C52B H52B 0.9500 .
C53B C54B 1.3900 .
C53B H53B 0.9500 .
C54B C55B 1.3900 .
C54B H54B 0.9500 .
C55B C56B 1.3900 .
C55B C64B 1.3900 .
C56B C61B 1.3900 .
C61B C62B 1.3900 .
C61B H61B 0.9500 .
C62B C63B 1.3900 .
C62B H62B 0.9500 .
C63B C64B 1.3900 .
C63B H63B 0.9500 .
N11C C12C 1.3900 .
N11C C16C 1.3900 .
C12C C23C 1.337(14) .
C12C C13C 1.3900 .
C13C C14C 1.3900 .
C13C H13C 0.9500 .
C14C C15C 1.3900 .
C14C C17C 1.536(15) .
C15C C16C 1.3900 .
C15C H15C 0.9500 .
C16C H16C 0.9500 .
C17C O18C 1.321(14) .
C17C H17E 0.9900 .
C17C H17F 0.9900 .
O18C H18C 0.8400 .
N21C C26C 1.35(2) .
N21C C25C 1.4200 .
N21C N22C 1.4200 .
N22C C23C 1.4200 .
C23C C24C 1.4200 .
C24C C25C 1.4200 .
C24C H24C 0.9500 .
C25C H25C 0.9500 .
C26C C51C 1.54(2) .
C26C H26E 0.9900 .
C26C H26F 0.9900 .
N31C C32C 1.3900 .
N31C C36C 1.3900 .
C32C C43C 1.355(19) .
C32C C33C 1.3900 .
C33C C34C 1.3900 .
C33C H33C 0.9500 .
C34C C35C 1.3900 .
C34C C37C 1.503(15) .
C34C C39C 1.504(15) .
C35C C36C 1.3900 .
C35C H35C 0.9500 .
C36C H36C 0.9500 .
C37C O38C 1.458(15) .
C37C H37E 0.9900 .
C37C H37F 0.9900 .
O38C H38C 0.8400 .
C39C O39C 1.458(15) .
C39C H39A 0.9900 .
C39C H39B 0.9900 .
O39C H39C 0.8400 .
N41C C46C 1.42(2) .
N41C C45C 1.4200 .
N41C N42C 1.4200 .
N42C C43C 1.4200 .
C43C C44C 1.4200 .
C44C C45C 1.4200 .
C44C H44C 0.9500 .
C45C H45C 0.9500 .
C46C C64C 1.42(2) .
C46C H46E 0.9900 .
C46C H46F 0.9900 .
C51C C52C 1.3900 .
C51C C56C 1.3900 .
C52C C53C 1.3900 .
C52C H52C 0.9500 .
C53C C54C 1.3900 .
C53C H53C 0.9500 .
C54C C55C 1.3900 .
C54C H54C 0.9500 .
C55C C56C 1.3900 .
C55C C64C 1.3900 .
C56C C61C 1.3900 .
C61C C62C 1.3900 .
C61C H61C 0.9500 .
C62C C63C 1.3900 .
C62C H62C 0.9500 .
C63C C64C 1.3900 .
C63C H63C 0.9500 .
N11D C12D 1.3900 .
N11D C16D 1.3900 .
C12D C23D 1.347(14) .
C12D C13D 1.3900 .
C13D C14D 1.3900 .
C13D H13D 0.9500 .
C14D C15D 1.3900 .
C14D C17D 1.535(15) .
C15D C16D 1.3900 .
C15D H15D 0.9500 .
C16D H16D 0.9500 .
C17D O18D 1.328(14) .
C17D H17G 0.9900 .
C17D H17H 0.9900 .
O18D H18D 0.8400 .
N21D C26D 1.37(2) .
N21D C25D 1.4200 .
N21D N22D 1.4200 .
N22D C23D 1.4200 .
C23D C24D 1.4200 .
C24D C25D 1.4200 .
C24D H24D 0.9500 .
C25D H25D 0.9500 .
C26D C51D 1.50(2) .
C26D H26G 0.9900 .
C26D H26H 0.9900 .
N31D C32D 1.3900 .
N31D C36D 1.3900 .
C32D C43D 1.258(18) .
C32D C33D 1.3900 .
C33D C34D 1.3900 .
C33D H33D 0.9500 .
C34D C35D 1.3900 .
C34D C37D 1.502(15) .
C34D C39D 1.508(16) .
C35D C36D 1.3900 .
C35D H35D 0.9500 .
C36D H36D 0.9500 .
C37D O38D 1.457(15) .
C37D H37G 0.9900 .
C37D H37H 0.9900 .
O38D H38D 0.8400 .
C39D O39D 1.464(15) .
C39D H39D 0.9900 .
C39D H39E 0.9900 .
O39D H39F 0.8400 .
N41D C45D 1.4200 .
N41D N42D 1.4200 .
N41D C46D 1.43(2) .
N42D C43D 1.4200 .
C43D C44D 1.4200 .
C44D C45D 1.4200 .
C44D H44D 0.9500 .
C45D H45D 0.9500 .
C46D C64D 1.48(2) .
C46D H46G 0.9900 .
C46D H46H 0.9900 .
C51D C52D 1.3900 .
C51D C56D 1.3900 .
C52D C53D 1.3900 .
C52D H52D 0.9500 .
C53D C54D 1.3900 .
C53D H53D 0.9500 .
C54D C55D 1.3900 .
C54D H54D 0.9500 .
C55D C56D 1.3900 .
C55D C64D 1.3900 .
C56D C61D 1.3900 .
C61D C62D 1.3900 .
C61D H61D 0.9500 .
C62D C63D 1.3900 .
C62D H62D 0.9500 .
C63D C64D 1.3900 .
C63D H63D 0.9500 .
N11E C12E 1.3900 .
N11E C16E 1.3900 .
C12E C23E 1.290(16) .
C12E C13E 1.3900 .
C13E C14E 1.3900 .
C13E H13E 0.9500 .
C14E C15E 1.3900 .
C14E C19E 1.571(14) .
C14E C17E 1.571(14) .
C15E C16E 1.3900 .
C15E H15E 0.9500 .
C16E H16E 0.9500 .
C17E O18E 1.386(14) .
C17E H17I 0.9900 .
C17E H17J 0.9900 .
O18E H18E 0.8400 .
C19E O19E 1.383(15) .
C19E H19A 0.9900 .
C19E H19B 0.9900 .
O19E H19E 0.8400 .
N21E N22E 1.4200 .
N21E C25E 1.4200 .
N21E C26E 1.44(2) .
N22E C23E 1.4200 .
C23E C24E 1.4200 .
C24E C25E 1.4200 .
C24E H24E 0.9500 .
C25E H25E 0.9500 .
C26E C51E 1.52(2) .
C26E H26I 0.9900 .
C26E H26J 0.9900 .
N31E C32E 1.3900 .
N31E C36E 1.3900 .
C32E C43E 1.280(14) .
C32E C33E 1.3900 .
C33E C34E 1.3900 .
C33E H33E 0.9500 .
C34E C35E 1.3900 .
C34E C37E 1.571(14) .
C35E C36E 1.3900 .
C35E H35E 0.9500 .
C36E H36E 0.9500 .
C37E O38E 1.379(14) .
C37E H37Y 0.9900 .
C37E H37Z 0.9900 .
O38E H38E 0.8400 .
N41E N42E 1.4200 .
N41E C45E 1.4200 .
N41E C46E 1.44(2) 7_567
N42E C43E 1.4200 .
C43E C44E 1.4200 .
C44E C45E 1.4200 .
C44E H44E 0.9500 .
C45E H45E 0.9500 .
C46E N41E 1.44(2) 7_567
C46E C64E 1.54(2) .
C46E H46I 0.9900 .
C46E H46J 0.9900 .
C51E C52E 1.3900 .
C51E C56E 1.3900 .
C52E C53E 1.3900 .
C52E H52E 0.9500 .
C53E C54E 1.3900 .
C53E H53E 0.9500 .
C54E C55E 1.3900 .
C54E H54E 0.9500 .
C55E C56E 1.3900 .
C55E C64E 1.3900 .
C56E C61E 1.3900 .
C61E C62E 1.3900 .
C61E H61E 0.9500 .
C62E C63E 1.3900 .
C62E H62E 0.9500 .
C63E C64E 1.3900 .
C63E H63E 0.9500 .
N11F C12F 1.3900 .
N11F C16F 1.3900 .
C12F C23F 1.329(15) .
C12F C13F 1.3900 .
C13F C14F 1.3900 .
C13F H13F 0.9500 .
C14F C15F 1.3900 .
C14F C17F 1.569(14) .
C15F C16F 1.3900 .
C15F H15F 0.9500 .
C16F H16F 0.9500 .
C17F O18F 1.378(13) .
C17F H17K 0.9900 .
C17F H17L 0.9900 .
O18F H18F 0.8400 .
N21F C25F 1.4200 .
N21F N22F 1.4200 .
N21F C26F 1.42(2) .
N22F C23F 1.4200 .
C23F C24F 1.4200 .
C24F C25F 1.4200 .
C24F H24F 0.9500 .
C25F H25F 0.9500 .
C26F C51F 1.44(2) .
C26F H26K 0.9900 .
C26F H26L 0.9900 .
N31F C32F 1.3900 .
N31F C36F 1.3900 .
C32F C43F 1.364(12) .
C32F C33F 1.3900 .
C33F C34F 1.3900 .
C33F H33F 0.9500 .
C34F C35F 1.3900 .
C34F C37F 1.570(14) .
C34F C39F 1.570(14) .
C35F C36F 1.3900 .
C35F H35F 0.9500 .
C36F H36F 0.9500 .
C37F O38F 1.376(14) .
C37F H37I 0.9900 .
C37F H37J 0.9900 .
O38F H38F 0.8400 .
C39F O39F 1.378(14) .
C39F H39G 0.9900 .
C39F H39H 0.9900 .
O39F H39I 0.8400 .
N41F C46F 1.371(19) 7_567
N41F N42F 1.4200 .
N41F C45F 1.4200 .
N42F C43F 1.4200 .
C43F C44F 1.4200 .
C44F C45F 1.4200 .
C44F H44F 0.9500 .
C45F H45F 0.9500 .
C46F N41F 1.371(19) 7_567
C46F C64F 1.52(2) .
C46F H46K 0.9900 .
C46F H46L 0.9900 .
C51F C52F 1.3900 .
C51F C56F 1.3900 .
C52F C53F 1.3900 .
C52F H52F 0.9500 .
C53F C54F 1.3900 .
C53F H53F 0.9500 .
C54F C55F 1.3900 .
C54F H54F 0.9500 .
C55F C56F 1.3900 .
C55F C64F 1.3900 .
C56F C61F 1.3900 .
C61F C62F 1.3900 .
C61F H61F 0.9500 .
C62F C63F 1.3900 .
C62F H62F 0.9500 .
C63F C64F 1.3900 .
C63F H63F 0.9500 .
B1 F11 1.376(10) .
B1 F13 1.378(10) .
B1 F12 1.378(10) .
B1 F14 1.380(10) .
B2 F21 1.377(10) .
B2 F22 1.378(10) .
B2 F23 1.378(10) .
B2 F24 1.380(10) .
B3 F34 1.372(10) .
B3 F32 1.375(10) .
B3 F33 1.378(10) .
B3 F31 1.380(10) .
B4 F42 1.373(10) .
B4 F41 1.374(10) .
B4 F43 1.377(10) .
B4 F44 1.377(10) .
B5 F53 1.374(10) .
B5 F52 1.374(10) .
B5 F54 1.376(10) .
B5 F51 1.378(10) .
B6 F64 1.378(10) .
B6 F61 1.380(10) .
B6 F62 1.380(10) .
B6 F63 1.381(10) .
S11S C12S 1.564(11) .
C12S S13S 1.567(11) .

loop_
_geom_torsion_atom_site_label_1
_geom_torsion_atom_site_label_2
_geom_torsion_atom_site_label_3
_geom_torsion_atom_site_label_4
_geom_torsion
_geom_torsion_site_symmetry_1
C16A N11A C12A C23A -179.4(12) .
Co1 N11A C12A C23A -8.9(12) .
C16A N11A C12A C13A 0.0 .
Co1 N11A C12A C13A 170.4(8) .
C23A C12A C13A C14A 179.3(13) .
N11A C12A C13A C14A 0.0 .
C12A C13A C14A C15A 0.0 .
C12A C13A C14A C17A 178.5(15) .
C13A C14A C15A C16A 0.0 .
C17A C14A C15A C16A -178.5(15) .
C14A C15A C16A N11A 0.0 .
C12A N11A C16A C15A 0.0 .
Co1 N11A C16A C15A -169.7(9) .
C15A C14A C17A O18A -15(4) .
C13A C14A C17A O18A 166(3) .
C26A N21A N22A C23A -173.0(13) .
C25A N21A N22A C23A 0.0 .
C26A N21A N22A Co1 0.5(16) .
C25A N21A N22A Co1 173.4(11) .
N11A C12A C23A C24A -175.6(10) .
C13A C12A C23A C24A 5.0(17) .
N11A C12A C23A N22A 0.8(13) .
C13A C12A C23A N22A -178.5(8) .
N21A N22A C23A C12A -177.4(12) .
Co1 N22A C23A C12A 7.5(11) .
N21A N22A C23A C24A 0.0 .
Co1 N22A C23A C24A -175.1(8) .
C12A C23A C24A C25A 176.7(16) .
N22A C23A C24A C25A 0.0 .
C26A N21A C25A C24A 172.1(15) .
N22A N21A C25A C24A 0.0 .
C23A C24A C25A N21A 0.0 .
C25A N21A C26A C51A -83.3(16) .
N22A N21A C26A C51A 87.9(14) .
C36A N31A C32A C43A -177.4(12) .
Co2 N31A C32A C43A 1.3(11) .
C36A N31A C32A C33A 0.0 .
Co2 N31A C32A C33A 178.7(7) .
C43A C32A C33A C34A 177.4(12) .
N31A C32A C33A C34A 0.0 .
C32A C33A C34A C35A 0.0 .
C32A C33A C34A C37A 178.1(12) .
C33A C34A C35A C36A 0.0 .
C37A C34A C35A C36A -178.1(13) .
C34A C35A C36A N31A 0.0 .
C32A N31A C36A C35A 0.0 .
Co2 N31A C36A C35A -178.6(8) .
C33A C34A C37A O38A 160.8(13) .
C35A C34A C37A O38A -21(2) .
C45A N41A N42A C43A 0.0 .
C46A N41A N42A C43A 172.8(14) .
C45A N41A N42A Co2 168.2(11) .
C46A N41A N42A Co2 -19.0(16) .
C33A C32A C43A C44A -5.9(17) .
N31A C32A C43A C44A 171.5(9) .
C33A C32A C43A N42A 177.7(7) .
N31A C32A C43A N42A -4.9(14) .
N41A N42A C43A C32A 177.3(13) .
Co2 N42A C43A C32A 5.9(11) .
N41A N42A C43A C44A 0.0 .
Co2 N42A C43A C44A -171.4(8) .
C32A C43A C44A C45A -176.6(16) .
N42A C43A C44A C45A 0.0 .
N42A N41A C45A C44A 0.0 .
C46A N41A C45A C44A -172.9(13) .
C43A C44A C45A N41A 0.0 .
N42A N41A C46A C64A -78.3(17) .
C45A N41A C46A C64A 93.3(15) .
N21A C26A C51A C52A 0.7(17) .
N21A C26A C51A C56A -171.0(10) .
C56A C51A C52A C53A 0.0 .
C26A C51A C52A C53A -171.7(10) .
C51A C52A C53A C54A 0.0 .
C52A C53A C54A C55A 0.0 .
C53A C54A C55A C56A 0.0 .
C53A C54A C55A C64A 180.0 .
C54A C55A C56A C61A 180.0 .
C64A C55A C56A C61A 0.0 .
C54A C55A C56A C51A 0.0 .
C64A C55A C56A C51A 180.0 .
C52A C51A C56A C55A 0.0 .
C26A C51A C56A C55A 171.7(10) .
C52A C51A C56A C61A 180.0 .
C26A C51A C56A C61A -8.3(10) .
C55A C56A C61A C62A 0.0 .
C51A C56A C61A C62A 180.0 .
C56A C61A C62A C63A 0.0 .
C61A C62A C63A C64A 0.0 .
C62A C63A C64A C55A 0.0 .
C62A C63A C64A C46A -179.4(12) .
C56A C55A C64A C63A 0.0 .
C54A C55A C64A C63A 180.0 .
C56A C55A C64A C46A 179.4(11) .
C54A C55A C64A C46A -0.6(11) .
N41A C46A C64A C63A -4.7(18) .
N41A C46A C64A C55A 175.9(10) .
C16B N11B C12B C23B 175.1(14) .
Co1 N11B C12B C23B -6.0(13) .
C16B N11B C12B C13B 0.0 .
Co1 N11B C12B C13B 178.9(8) .
C23B C12B C13B C14B -175.0(15) .
N11B C12B C13B C14B 0.0 .
C12B C13B C14B C15B 0.0 .
C12B C13B C14B C17B 178.6(15) .
C13B C14B C15B C16B 0.0 .
C17B C14B C15B C16B -178.5(16) .
C14B C15B C16B N11B 0.0 .
C12B N11B C16B C15B 0.0 .
Co1 N11B C16B C15B -178.7(9) .
C15B C14B C17B O18B -14(3) .
C13B C14B C17B O18B 167(2) .
C26B N21B N22B C23B -177.6(14) .
C25B N21B N22B C23B 0.0 .
C26B N21B N22B Co1 -10.1(18) .
C25B N21B N22B Co1 167.5(12) .
N11B C12B C23B N22B -2.5(17) .
C13B C12B C23B N22B 172.5(8) .
N11B C12B C23B C24B 179.3(9) .
C13B C12B C23B C24B -5.7(18) .
N21B N22B C23B C12B -178.5(15) .
Co1 N22B C23B C12B 9.8(13) .
N21B N22B C23B C24B 0.0 .
Co1 N22B C23B C24B -171.7(8) .
C12B C23B C24B C25B 178.3(17) .
N22B C23B C24B C25B 0.0 .
C23B C24B C25B N21B 0.0 .
C26B N21B C25B C24B 177.1(17) .
N22B N21B C25B C24B 0.0 .
N22B N21B C26B C51B 94.0(17) .
C25B N21B C26B C51B -82.9(19) .
C36B N31B C32B C43B -174.9(14) .
Co3 N31B C32B C43B 4.4(12) .
C36B N31B C32B C33B 0.0 .
Co3 N31B C32B C33B 179.3(7) .
C43B C32B C33B C34B 174.7(14) .
N31B C32B C33B C34B 0.0 .
C32B C33B C34B C35B 0.0 .
C32B C33B C34B C37B 177.8(12) .
C33B C34B C35B C36B 0.0 .
C37B C34B C35B C36B -177.8(12) .
C34B C35B C36B N31B 0.0 .
C32B N31B C36B C35B 0.0 .
Co3 N31B C36B C35B -179.3(8) .
C35B C34B C37B O38B -4(2) .
C33B C34B C37B O38B 177.8(12) .
C45B N41B N42B C43B 0.0 .
C46B N41B N42B C43B 174.2(18) .
C45B N41B N42B Co3 176.4(13) .
C46B N41B N42B Co3 -9(2) .
C33B C32B C43B N42B -179.4(8) .
N31B C32B C43B N42B -4.6(15) .
C33B C32B C43B C44B 0(2) .
N31B C32B C43B C44B 175.1(11) .
N41B N42B C43B C32B 179.8(15) .
Co3 N42B C43B C32B 2.6(14) .
N41B N42B C43B C44B 0.0 .
Co3 N42B C43B C44B -177.2(10) .
C32B C43B C44B C45B -180(2) .
N42B C43B C44B C45B 0.0 .
N42B N41B C45B C44B 0.0 .
C46B N41B C45B C44B -174.7(16) .
C43B C44B C45B N41B 0.0 .
C45B N41B C46B C64B 86.3(18) .
N42B N41B C46B C64B -87(2) .
N21B C26B C51B C52B 4(2) .
N21B C26B C51B C56B -170.5(12) .
C56B C51B C52B C53B 0.0 .
C26B C51B C52B C53B -174.9(12) .
C51B C52B C53B C54B 0.0 .
C52B C53B C54B C55B 0.0 .
C53B C54B C55B C56B 0.0 .
C53B C54B C55B C64B 180.0 .
C54B C55B C56B C61B 180.0 .
C64B C55B C56B C61B 0.0 .
C54B C55B C56B C51B 0.0 .
C64B C55B C56B C51B 180.0 .
C52B C51B C56B C55B 0.0 .
C26B C51B C56B C55B 174.7(12) .
C52B C51B C56B C61B 180.0 .
C26B C51B C56B C61B -5.3(12) .
C55B C56B C61B C62B 0.0 .
C51B C56B C61B C62B 180.0 .
C56B C61B C62B C63B 0.0 .
C61B C62B C63B C64B 0.0 .
C62B C63B C64B C55B 0.0 .
C62B C63B C64B C46B -179.6(13) .
C56B C55B C64B C63B 0.0 .
C54B C55B C64B C63B 180.0 .
C56B C55B C64B C46B 179.6(13) .
C54B C55B C64B C46B -0.4(13) .
N41B C46B C64B C63B -5(2) .
N41B C46B C64B C55B 175.1(12) .
C16C N11C C12C C23C -174.5(13) .
Co2 N11C C12C C23C 6.5(11) .
C16C N11C C12C C13C 0.0 .
Co2 N11C C12C C13C -179.0(8) .
C23C C12C C13C C14C 174.0(14) .
N11C C12C C13C C14C 0.0 .
C12C C13C C14C C15C 0.0 .
C12C C13C C14C C17C 179.6(13) .
C13C C14C C15C C16C 0.0 .
C17C C14C C15C C16C -179.6(13) .
C14C C15C C16C N11C 0.0 .
C12C N11C C16C C15C 0.0 .
Co2 N11C C16C C15C 178.9(9) .
C15C C14C C17C O18C 16(2) .
C13C C14C C17C O18C -163.9(16) .
C26C N21C N22C C23C 179.2(17) .
C25C N21C N22C C23C 0.0 .
C26C N21C N22C Co2 4(2) .
C25C N21C N22C Co2 -175.0(14) .
C13C C12C C23C C24C 3.9(18) .
N11C C12C C23C C24C 178.1(9) .
C13C C12C C23C N22C -176.5(8) .
N11C C12C C23C N22C -2.3(16) .
N21C N22C C23C C12C -179.7(16) .
Co2 N22C C23C C12C -2.9(14) .
N21C N22C C23C C24C 0.0 .
Co2 N22C C23C C24C 176.8(9) .
C12C C23C C24C C25C 179.6(17) .
N22C C23C C24C C25C 0.0 .
C26C N21C C25C C24C -179.0(19) .
N22C N21C C25C C24C 0.0 .
C23C C24C C25C N21C 0.0 .
C25C N21C C26C C51C 88.5(19) .
N22C N21C C26C C51C -90.4(17) .
C36C N31C C32C C43C -179(2) .
Co4 N31C C32C C43C 1.0(18) .
C36C N31C C32C C33C 0.0 .
Co4 N31C C32C C33C -179.5(11) .
C43C C32C C33C C34C 179.5(19) .
N31C C32C C33C C34C 0.0 .
C32C C33C C34C C35C 0.0 .
C32C C33C C34C C37C -176(2) .
C32C C33C C34C C39C -173(2) .
C33C C34C C35C C36C 0.0 .
C37C C34C C35C C36C 176(2) .
C39C C34C C35C C36C 173(2) .
C34C C35C C36C N31C 0.0 .
C32C N31C C36C C35C 0.0 .
Co4 N31C C36C C35C 179.5(12) .
C35C C34C C37C O38C -15(4) .
C33C C34C C37C O38C 161(3) .
C35C C34C C39C O39C 65(3) .
C33C C34C C39C O39C -122(3) .
C46C N41C N42C C43C -173.5(19) .
C45C N41C N42C C43C 0.0 .
C46C N41C N42C Co4 10(2) .
C45C N41C N42C Co4 -176.8(14) .
N31C C32C C43C C44C -178.9(15) .
C33C C32C C43C C44C 2(3) .
N31C C32C C43C N42C 1(2) .
C33C C32C C43C N42C -178.6(10) .
N41C N42C C43C C32C -179.9(18) .
Co4 N42C C43C C32C -2.4(16) .
N41C N42C C43C C44C 0.0 .
Co4 N42C C43C C44C 177.5(11) .
C32C C43C C44C C45C 180(3) .
N42C C43C C44C C45C 0.0 .
C46C N41C C45C C44C 173(2) .
N42C N41C C45C C44C 0.0 .
C43C C44C C45C N41C 0.0 .
C45C N41C C46C C64C -92(2) .
N42C N41C C46C C64C 81(2) .
N21C C26C C51C C52C 8.3(18) .
N21C C26C C51C C56C -175.6(11) .
C56C C51C C52C C53C 0.0 .
C26C C51C C52C C53C 176.4(11) .
C51C C52C C53C C54C 0.0 .
C52C C53C C54C C55C 0.0 .
C53C C54C C55C C56C 0.0 .
C53C C54C C55C C64C 180.0 .
C54C C55C C56C C61C 180.0 .
C64C C55C C56C C61C 0.0 .
C54C C55C C56C C51C 0.0 .
C64C C55C C56C C51C 180.0 .
C52C C51C C56C C55C 0.0 .
C26C C51C C56C C55C -175.9(13) .
C52C C51C C56C C61C 180.0 .
C26C C51C C56C C61C 4.1(13) .
C55C C56C C61C C62C 0.0 .
C51C C56C C61C C62C 180.0 .
C56C C61C C62C C63C 0.0 .
C61C C62C C63C C64C 0.0 .
C62C C63C C64C C55C 0.0 .
C62C C63C C64C C46C 179.6(14) .
C56C C55C C64C C63C 0.0 .
C54C C55C C64C C63C 180.0 .
C56C C55C C64C C46C -179.6(14) .
C54C C55C C64C C46C 0.4(14) .
N41C C46C C64C C63C 2(2) .
N41C C46C C64C C55C -178.8(12) .
C16D N11D C12D C23D 174.2(13) .
Co4 N11D C12D C23D -7.0(12) .
C16D N11D C12D C13D 0.0 .
Co4 N11D C12D C13D 178.8(8) .
C23D C12D C13D C14D -174.3(13) .
N11D C12D C13D C14D 0.0 .
C12D C13D C14D C15D 0.0 .
C12D C13D C14D C17D 178.1(13) .
C13D C14D C15D C16D 0.0 .
C17D C14D C15D C16D -178.1(13) .
C14D C15D C16D N11D 0.0 .
C12D N11D C16D C15D 0.0 .
Co4 N11D C16D C15D -178.6(9) .
C13D C14D C17D O18D 179.7(13) .
C15D C14D C17D O18D -2(2) .
C26D N21D N22D C23D -168.4(16) .
C25D N21D N22D C23D 0.0 .
C26D N21D N22D Co4 10.8(18) .
C25D N21D N22D Co4 179.2(12) .
C13D C12D C23D N22D 179.2(7) .
N11D C12D C23D N22D 5.0(14) .
C13D C12D C23D C24D -2.1(18) .
N11D C12D C23D C24D -176.3(10) .
N21D N22D C23D C12D 179.1(13) .
Co4 N22D C23D C12D -0.4(11) .
N21D N22D C23D C24D 0.0 .
Co4 N22D C23D C24D -179.5(8) .
C12D C23D C24D C25D -178.8(17) .
N22D C23D C24D C25D 0.0 .
C26D N21D C25D C24D 168.9(15) .
N22D N21D C25D C24D 0.0 .
C23D C24D C25D N21D 0.0 .
C25D N21D C26D C51D -84(2) .
N22D N21D C26D C51D 83(2) .
C36D N31D C32D C43D 172.1(19) .
Co3 N31D C32D C43D -5.4(17) .
C36D N31D C32D C33D 0.0 .
Co3 N31D C32D C33D -177.4(10) .
C43D C32D C33D C34D -172.6(18) .
N31D C32D C33D C34D 0.0 .
C32D C33D C34D C35D 0.0 .
C32D C33D C34D C37D 175.4(19) .
C32D C33D C34D C39D 173(2) .
C33D C34D C35D C36D 0.0 .
C37D C34D C35D C36D -175.4(19) .
C39D C34D C35D C36D -172(2) .
C34D C35D C36D N31D 0.0 .
C32D N31D C36D C35D 0.0 .
Co3 N31D C36D C35D 177.0(12) .
C33D C34D C37D O38D -167(2) .
C35D C34D C37D O38D 8(3) .
C33D C34D C39D O39D -4(4) .
C35D C34D C39D O39D 169(3) .
C45D N41D N42D C43D 0.0 .
C46D N41D N42D C43D 166.8(17) .
C45D N41D N42D Co3 175.5(16) .
C46D N41D N42D Co3 -18(2) .
C33D C32D C43D C44D -9(2) .
N31D C32D C43D C44D 178.6(13) .
C33D C32D C43D N42D 176.7(10) .
N31D C32D C43D N42D 4(2) .
N41D N42D C43D C32D 175.7(19) .
Co3 N42D C43D C32D -1.1(16) .
N41D N42D C43D C44D 0.0 .
Co3 N42D C43D C44D -176.8(11) .
C32D C43D C44D C45D -175(2) .
N42D C43D C44D C45D 0.0 .
N42D N41D C45D C44D 0.0 .
C46D N41D C45D C44D -163(2) .
C43D C44D C45D N41D 0.0 .
C45D N41D C46D C64D 81(3) .
N42D N41D C46D C64D -82(2) .
N21D C26D C51D C52D -1(2) .
N21D C26D C51D C56D -179.3(13) .
C56D C51D C52D C53D 0.0 .
C26D C51D C52D C53D -178.1(13) .
C51D C52D C53D C54D 0.0 .
C52D C53D C54D C55D 0.0 .
C53D C54D C55D C56D 0.0 .
C53D C54D C55D C64D 180.0 .
C54D C55D C56D C61D 180.0 .
C64D C55D C56D C61D 0.0 .
C54D C55D C56D C51D 0.0 .
C64D C55D C56D C51D 180.0 .
C52D C51D C56D C61D 180.0 .
C26D C51D C56D C61D -2.1(14) .
C52D C51D C56D C55D 0.0 .
C26D C51D C56D C55D 177.9(14) .
C55D C56D C61D C62D 0.0 .
C51D C56D C61D C62D 180.0 .
C56D C61D C62D C63D 0.0 .
C61D C62D C63D C64D 0.0 .
C62D C63D C64D C55D 0.0 .
C62D C63D C64D C46D -179.5(15) .
C56D C55D C64D C63D 0.0 .
C54D C55D C64D C63D 180.0 .
C56D C55D C64D C46D 179.5(14) .
C54D C55D C64D C46D -0.5(14) .
N41D C46D C64D C63D 1(3) .
N41D C46D C64D C55D -178.5(15) .
C16E N11E C12E C23E -179.9(15) .
Co2 N11E C12E C23E -2.0(13) .
C16E N11E C12E C13E 0.0 .
Co2 N11E C12E C13E 177.9(9) .
C23E C12E C13E C14E 179.9(17) .
N11E C12E C13E C14E 0.0 .
C12E C13E C14E C15E 0.0 .
C12E C13E C14E C19E -179.3(19) .
C12E C13E C14E C17E -178.9(17) .
C13E C14E C15E C16E 0.0 .
C19E C14E C15E C16E 179.3(18) .
C17E C14E C15E C16E 178.9(17) .
C14E C15E C16E N11E 0.0 .
C12E N11E C16E C15E 0.0 .
Co2 N11E C16E C15E -177.7(10) .
C15E C14E C17E O18E 165(3) .
C13E C14E C17E O18E -16(4) .
C15E C14E C19E O19E 109(3) .
C13E C14E C19E O19E -71(3) .
C25E N21E N22E C23E 0.0 .
C26E N21E N22E C23E 171.0(18) .
C25E N21E N22E Co2 -174.4(16) .
C26E N21E N22E Co2 -3(2) .
N11E C12E C23E C24E -177.1(11) .
C13E C12E C23E C24E 3(2) .
N11E C12E C23E N22E 5.3(18) .
C13E C12E C23E N22E -174.6(10) .
N21E N22E C23E C12E 178.0(18) .
Co2 N22E C23E C12E -5.9(16) .
N21E N22E C23E C24E 0.0 .
Co2 N22E C23E C24E 176.1(11) .
C12E C23E C24E C25E -178(2) .
N22E C23E C24E C25E 0.0 .
C23E C24E C25E N21E 0.0 .
N22E N21E C25E C24E 0.0 .
C26E N21E C25E C24E -170(2) .
N22E N21E C26E C51E -85(2) .
C25E N21E C26E C51E 83(2) .
C36E N31E C32E C43E -176.7(15) .
Co3 N31E C32E C43E 8.0(13) .
C36E N31E C32E C33E 0.0 .
Co3 N31E C32E C33E -175.3(9) .
C43E C32E C33E C34E 176.6(15) .
N31E C32E C33E C34E 0.0 .
C32E C33E C34E C35E 0.0 .
C32E C33E C34E C37E -178.6(14) .
C33E C34E C35E C36E 0.0 .
C37E C34E C35E C36E 178.5(14) .
C34E C35E C36E N31E 0.0 .
C32E N31E C36E C35E 0.0 .
Co3 N31E C36E C35E 174.8(10) .
C35E C34E C37E O38E 0(2) .
C33E C34E C37E O38E 178.2(16) .
C45E N41E N42E C43E 0.0 .
C46E N41E N42E C43E 170.7(16) 7_567
C45E N41E N42E Co3 -173.4(14) .
C46E N41E N42E Co3 -3(2) 7_567
C33E C32E C43E C44E -2(2) .
N31E C32E C43E C44E 175.0(11) .
C33E C32E C43E N42E -175.6(9) .
N31E C32E C43E N42E 1.0(16) .
N41E N42E C43E C32E 175.4(16) .
Co3 N42E C43E C32E -9.2(14) .
N41E N42E C43E C44E 0.0 .
Co3 N42E C43E C44E 175.3(10) .
C32E C43E C44E C45E -174.4(19) .
N42E C43E C44E C45E 0.0 .
C43E C44E C45E N41E 0.0 .
N42E N41E C45E C44E 0.0 .
C46E N41E C45E C44E -170.1(17) 7_567
N21E C26E C51E C52E -2(2) .
N21E C26E C51E C56E 179.8(14) .
C56E C51E C52E C53E 0.0 .
C26E C51E C52E C53E -178.2(13) .
C51E C52E C53E C54E 0.0 .
C52E C53E C54E C55E 0.0 .
C53E C54E C55E C56E 0.0 .
C53E C54E C55E C64E 180.0 .
C54E C55E C56E C61E 180.0 .
C64E C55E C56E C61E 0.0 .
C54E C55E C56E C51E 0.0 .
C64E C55E C56E C51E 180.0 .
C52E C51E C56E C61E 180.0 .
C26E C51E C56E C61E -1.8(13) .
C52E C51E C56E C55E 0.0 .
C26E C51E C56E C55E 178.2(13) .
C55E C56E C61E C62E 0.0 .
C51E C56E C61E C62E 180.0 .
C56E C61E C62E C63E 0.0 .
C61E C62E C63E C64E 0.0 .
C62E C63E C64E C55E 0.0 .
C62E C63E C64E C46E -179.1(13) .
C54E C55E C64E C63E 180.0 .
C56E C55E C64E C63E 0.0 .
C54E C55E C64E C46E -1.0(13) .
C56E C55E C64E C46E 179.0(13) .
N41E C46E C64E C63E -6(2) 7_567
N41E C46E C64E C55E 175.1(11) 7_567
C16F N11F C12F C23F 177.9(14) .
Co4 N11F C12F C23F -4.4(13) .
C16F N11F C12F C13F 0.0 .
Co4 N11F C12F C13F 177.7(8) .
C23F C12F C13F C14F -177.8(15) .
N11F C12F C13F C14F 0.0 .
C12F C13F C14F C15F 0.0 .
C12F C13F C14F C17F 179.4(14) .
C13F C14F C15F C16F 0.0 .
C17F C14F C15F C16F -179.4(14) .
C14F C15F C16F N11F 0.0 .
C12F N11F C16F C15F 0.0 .
Co4 N11F C16F C15F -177.4(9) .
C15F C14F C17F O18F 2(2) .
C13F C14F C17F O18F -177.7(14) .
C25F N21F N22F C23F 0.0 .
C26F N21F N22F C23F -171.0(17) .
C25F N21F N22F Co4 -172.9(14) .
C26F N21F N22F Co4 16(2) .
C13F C12F C23F N22F -178.6(8) .
N11F C12F C23F N22F 3.5(16) .
C13F C12F C23F C24F 7(2) .
N11F C12F C23F C24F -170.8(11) .
N21F N22F C23F C12F -175.8(15) .
Co4 N22F C23F C12F -0.8(14) .
N21F N22F C23F C24F 0.0 .
Co4 N22F C23F C24F 174.9(10) .
C12F C23F C24F C25F 174.7(19) .
N22F C23F C24F C25F 0.0 .
N22F N21F C25F C24F 0.0 .
C26F N21F C25F C24F 170.4(18) .
C23F C24F C25F N21F 0.0 .
C25F N21F C26F C51F -82(2) .
N22F N21F C26F C51F 87(2) .
C36F N31F C32F C43F 174.7(13) .
Co1 N31F C32F C43F -6.4(11) .
C36F N31F C32F C33F 0.0 .
Co1 N31F C32F C33F 178.9(8) .
C43F C32F C33F C34F -174.7(13) .
N31F C32F C33F C34F 0.0 .
C32F C33F C34F C35F 0.0 .
C32F C33F C34F C37F -177.8(16) .
C32F C33F C34F C39F -177.7(19) .
C33F C34F C35F C36F 0.0 .
C37F C34F C35F C36F 177.9(16) .
C39F C34F C35F C36F 177.7(19) .
C34F C35F C36F N31F 0.0 .
C32F N31F C36F C35F 0.0 .
Co1 N31F C36F C35F -178.8(9) .
C35F C34F C37F O38F 165(2) .
C33F C34F C37F O38F -17(3) .
C35F C34F C39F O39F 8(4) .
C33F C34F C39F O39F -174(2) .
C46F N41F N42F C43F 179.8(14) 7_567
C45F N41F N42F C43F 0.0 .
C46F N41F N42F Co1 -9.5(16) 7_567
C45F N41F N42F Co1 170.7(11) .
C33F C32F C43F N42F 176.9(7) .
N31F C32F C43F N42F 2.2(13) .
C33F C32F C43F C44F -8.8(18) .
N31F C32F C43F C44F 176.5(10) .
N41F N42F C43F C32F 175.9(12) .
Co1 N42F C43F C32F 3.1(11) .
N41F N42F C43F C44F 0.0 .
Co1 N42F C43F C44F -172.9(9) .
C32F C43F C44F C45F -174.5(17) .
N42F C43F C44F C45F 0.0 .
C46F N41F C45F C44F -179.7(15) 7_567
N42F N41F C45F C44F 0.0 .
C43F C44F C45F N41F 0.0 .
N21F C26F C51F C52F -3(2) .
N21F C26F C51F C56F 178.9(13) .
C56F C51F C52F C53F 0.0 .
C26F C51F C52F C53F -178.5(13) .
C51F C52F C53F C54F 0.0 .
C52F C53F C54F C55F 0.0 .
C53F C54F C55F C56F 0.0 .
C53F C54F C55F C64F 180.0 .
C54F C55F C56F C61F 180.0 .
C64F C55F C56F C61F 0.0 .
C54F C55F C56F C51F 0.0 .
C64F C55F C56F C51F 180.0 .
C52F C51F C56F C61F 180.0 .
C26F C51F C56F C61F -1.6(14) .
C52F C51F C56F C55F 0.0 .
C26F C51F C56F C55F 178.4(14) .
C55F C56F C61F C62F 0.0 .
C51F C56F C61F C62F 180.0 .
C56F C61F C62F C63F 0.0 .
C61F C62F C63F C64F 0.0 .
C62F C63F C64F C55F 0.0 .
C62F C63F C64F C46F 178.1(12) .
C56F C55F C64F C63F 0.0 .
C54F C55F C64F C63F 180.0 .
C56F C55F C64F C46F -178.1(12) .
C54F C55F C64F C46F 1.9(12) .
N41F C46F C64F C63F -6.3(18) 7_567
N41F C46F C64F C55F 171.9(10) 7_567
